data_7215137
loop_
_publ_author_name
'Hashikawa, Akihiro'
'Sawada, Yuki'
'Yamamoto, Yuma'
'Nishio, Masaki'
'Kosaka, Wataru'
'Hayashi, Yoshihito'
'Miyasaka, Hitoshi'

_publ_section_title
;
 Polyoxometalate-based frameworks with a linker of paddlewheel
 diruthenium(ii, iii) complexes
;
_journal_issue 24
_journal_name_full CrystEngComm
_journal_page_first 4852
_journal_paper_doi 10.1039/c3ce40426a
_journal_volume 15
_journal_year 2013
_chemical_formula_moiety 'C68 H132 Cl4 Mo12 N O56 P Ru4'
_chemical_formula_sum 'C68 H132 Cl4 Mo12 N O56 P Ru4'
_chemical_formula_weight 3588.11
_space_group_IT_number 15
_symmetry_cell_setting monoclinic
_symmetry_Int_Tables_number 15
_symmetry_space_group_name_Hall '-C 2yc'
_symmetry_space_group_name_H-M 'C 1 2/c 1'
_atom_sites_solution_hydrogens geom
_atom_sites_solution_primary direct
_atom_sites_solution_secondary difmap
_cell_angle_alpha 90.0000
_cell_angle_beta 131.399(2)
_cell_angle_gamma 90.0000
_cell_formula_units_Z 4
_cell_length_a 37.856(5)
_cell_length_b 14.1562(15)
_cell_length_c 28.440(4)
_cell_measurement_reflns_used 23742
_cell_measurement_temperature 113
_cell_measurement_theta_max 27.52
_cell_measurement_theta_min 3.03
_cell_volume 11433(3)
_computing_cell_refinement CrystalClear
_computing_data_collection 'CrystalClear (Rigaku/MSC Inc., 2006)'
_computing_data_reduction CrystalClear
_computing_molecular_graphics 'CrystalStructure 4.0'
_computing_publication_material 'CrystalStructure 4.0 (Rigaku, 2010)'
_computing_structure_refinement 'SHELXL97 (Sheldrick, 2008)'
_computing_structure_solution 'SHELXS97 (Sheldrick, 2008)'
_diffrn_ambient_temperature 113
_diffrn_detector_area_resol_mean 7.314
_diffrn_measured_fraction_theta_full 0.970
_diffrn_measured_fraction_theta_max 0.970
_diffrn_measurement_device_type 'Rigaku Mercury70'
_diffrn_measurement_method \w
_diffrn_radiation_type 'Mo K\a'
_diffrn_radiation_wavelength 0.71070
_diffrn_reflns_av_R_equivalents 0.0646
_diffrn_reflns_limit_h_max 41
_diffrn_reflns_limit_h_min -49
_diffrn_reflns_limit_k_max 18
_diffrn_reflns_limit_k_min -18
_diffrn_reflns_limit_l_max 36
_diffrn_reflns_limit_l_min -36
_diffrn_reflns_number 55202
_diffrn_reflns_theta_full 27.49
_diffrn_reflns_theta_max 27.48
_diffrn_standards_number 0
_exptl_absorpt_coefficient_mu 1.971
_exptl_absorpt_correction_T_max 0.338
_exptl_absorpt_correction_T_min 0.217
_exptl_absorpt_correction_type numerical
_exptl_absorpt_process_details 'NUMABS (Rigaku, 1999)'
_exptl_crystal_colour brown
_exptl_crystal_density_diffrn 2.084
_exptl_crystal_density_method 'not measured'
_exptl_crystal_description prism
_exptl_crystal_F_000 7032.00
_exptl_crystal_size_max 0.995
_exptl_crystal_size_mid 0.786
_exptl_crystal_size_min 0.550
_refine_diff_density_max 3.710
_refine_diff_density_min -2.940
_refine_ls_extinction_method none
_refine_ls_goodness_of_fit_ref 1.106
_refine_ls_hydrogen_treatment constr
_refine_ls_number_parameters 722
_refine_ls_number_reflns 12725
_refine_ls_number_restraints 347
_refine_ls_R_factor_gt 0.0814
_refine_ls_shift/su_max 0.000
_refine_ls_structure_factor_coef Fsqd
_refine_ls_weighting_details 'w = 1/[\s^2^(Fo^2^)+(0.0460P)^2^+691.2751P] where P=(Fo^2^+2Fc^2^)/3'
_refine_ls_weighting_scheme calc
_refine_ls_wR_factor_ref 0.1874
_reflns_number_gt 11840
_reflns_number_total 12727
_reflns_threshold_expression F^2^>2.0\s(F^2^)
_cod_data_source_file c3ce40426a.cif
_cod_data_source_block Ru2PMo12
_cod_database_code 7215137

loop_
_symmetry_equiv_pos_site_id
_symmetry_equiv_pos_as_xyz
1 +X,+Y,+Z
2 -X,+Y,1/2-Z
3 -X,-Y,-Z
4 +X,-Y,1/2+Z
5 1/2+X,1/2+Y,+Z
6 1/2-X,1/2+Y,1/2-Z
7 1/2-X,1/2-Y,-Z
8 1/2+X,1/2-Y,1/2+Z

loop_
_atom_site_label
_atom_site_type_symbol
_atom_site_fract_x
_atom_site_fract_y
_atom_site_fract_z
_atom_site_U_iso_or_equiv
_atom_site_adp_type
_atom_site_occupancy
_atom_site_symmetry_multiplicity
_atom_site_calc_flag
_atom_site_refinement_flags
Ru1 Ru -0.21020(3) 0.24479(6) 0.03286(3) 0.02251(17) Uani 1.0 8 d .
Ru2 Ru 0.00837(3) 0.00326(6) 0.04631(4) 0.02453(18) Uani 1.0 8 d .
Mo1 Mo -0.02038(3) 0.31585(5) 0.15155(3) 0.01786(17) Uani 1.0 8 d .
Mo2 Mo -0.09896(3) 0.13523(5) 0.08624(3) 0.01737(16) Uani 1.0 8 d .
Mo3 Mo -0.09211(3) 0.29405(5) 0.18345(3) 0.01743(16) Uani 1.0 8 d .
Mo4 Mo -0.09085(3) -0.03861(5) 0.19087(4) 0.01939(17) Uani 1.0 8 d .
Mo5 Mo -0.01199(3) -0.06076(5) 0.15685(4) 0.01825(17) Uani 1.0 8 d .
Mo6 Mo 0.06359(3) 0.11991(5) 0.19868(3) 0.01779(16) Uani 1.0 8 d .
Cl1 Cl 0.1420(5) 0.8072(9) 0.1709(7) 0.187(5) Uani 1.0 8 d .
Cl2 Cl 0.2258(12) 0.7877(15) 0.3404(16) 0.47(3) Uani 1.0 8 d .
P1 P 0.0000 0.1274(2) 0.2500 0.0143(6) Uani 1.0 4 d .
O1 O -0.2076(3) 0.2299(5) 0.1052(4) 0.0272(15) Uani 1.0 8 d .
O2 O -0.2164(3) 0.1031(5) 0.0205(3) 0.0276(15) Uani 1.0 8 d .
O3 O -0.2055(3) 0.3869(5) 0.0435(3) 0.0261(15) Uani 1.0 8 d .
O4 O -0.2142(3) 0.2615(6) -0.0410(4) 0.0291(15) Uani 1.0 8 d .
O5 O 0.0183(3) -0.1384(5) 0.0554(4) 0.0295(16) Uani 1.0 8 d .
O6 O 0.0763(3) 0.0269(6) 0.0903(4) 0.0332(17) Uani 1.0 8 d .
O7 O -0.0023(3) 0.1435(5) 0.0353(4) 0.0304(16) Uani 1.0 8 d .
O8 O -0.0602(3) -0.0211(6) 0.0000(4) 0.0334(17) Uani 1.0 8 d .
O9 O -0.0370(2) 0.1894(4) 0.1934(3) 0.0155(12) Uani 1.0 8 d .
O10 O -0.0241(2) 0.0650(5) 0.2657(3) 0.0164(12) Uani 1.0 8 d .
O11 O -0.0165(3) 0.4006(5) 0.1141(3) 0.0240(14) Uani 1.0 8 d .
O12 O -0.1454(3) 0.1122(5) 0.0118(3) 0.0246(14) Uani 1.0 8 d .
O13 O -0.1286(3) 0.3779(5) 0.1712(3) 0.0236(14) Uani 1.0 8 d .
O14 O -0.1326(3) -0.1221(5) 0.1517(4) 0.0276(15) Uani 1.0 8 d .
O15 O -0.0309(3) -0.1453(5) 0.1039(4) 0.0272(15) Uani 1.0 8 d .
O16 O 0.0975(3) 0.1463(5) 0.1821(3) 0.0254(14) Uani 1.0 8 d .
O17 O -0.0720(3) 0.2374(5) 0.0801(3) 0.0209(13) Uani 1.0 8 d .
O18 O -0.1288(3) 0.2311(5) 0.1050(3) 0.0214(13) Uani 1.0 8 d .
O19 O -0.0632(3) 0.3663(5) 0.1550(3) 0.0195(13) Uani 1.0 8 d .
O20 O -0.1106(3) 0.0498(5) 0.1316(3) 0.0196(13) Uani 1.0 8 d .
O21 O -0.0472(3) -0.0812(5) 0.1790(3) 0.0222(14) Uani 1.0 8 d .
O22 O -0.0576(3) 0.0456(5) 0.1047(3) 0.0186(12) Uani 1.0 8 d .
O23 O -0.1052(3) 0.0256(5) 0.2332(3) 0.0231(14) Uani 1.0 8 d .
O24 O -0.0430(3) -0.1108(5) 0.2730(3) 0.0216(13) Uani 1.0 8 d .
O25 O 0.0262(3) 0.0181(5) 0.1446(3) 0.0208(13) Uani 1.0 8 d .
O26 O 0.0179(3) 0.2102(5) 0.1574(3) 0.0200(13) Uani 1.0 8 d .
O27 O 0.0947(2) 0.2037(5) 0.2739(3) 0.0186(12) Uani 1.0 8 d .
O28 O 0.0331(3) 0.3355(5) 0.2340(3) 0.0197(13) Uani 1.0 8 d .
N1 N 0.0000 0.6274(11) 0.2500 0.072(4) Uani 1.0 4 d .
C1 C -0.0293(6) 0.5655(10) 0.2555(8) 0.066(4) Uani 1.0 8 d .
H1A H -0.0473 0.5218 0.2192 0.0795 Uiso 1.0 8 calc R
H1B H -0.0076 0.5265 0.2937 0.0795 Uiso 1.0 8 calc R
C2 C -0.0633(7) 0.6116(13) 0.2583(10) 0.085(4) Uani 1.0 8 d .
H2A H -0.0477 0.6660 0.2874 0.1019 Uiso 1.0 8 calc R
H2B H -0.0904 0.6360 0.2162 0.1019 Uiso 1.0 8 calc R
C3 C -0.0808(7) 0.5454(13) 0.2797(10) 0.083(4) Uani 1.0 8 d .
H3A H -0.0889 0.4848 0.2571 0.0994 Uiso 1.0 8 calc R
H3B H -0.0547 0.5326 0.3248 0.0994 Uiso 1.0 8 calc R
C4 C -0.1201(7) 0.5754(16) 0.2713(12) 0.101(5) Uani 1.0 8 d .
H4A H -0.1469 0.5845 0.2260 0.1215 Uiso 1.0 8 calc R
H4B H -0.1128 0.6376 0.2920 0.1215 Uiso 1.0 8 calc R
C5 C -0.1355(8) 0.5070(18) 0.2974(13) 0.108(5) Uani 1.0 8 d .
H5A H -0.1105 0.5029 0.3436 0.1301 Uiso 1.0 8 calc R
H5B H -0.1406 0.4430 0.2798 0.1301 Uiso 1.0 8 calc R
C6 C -0.1828(9) 0.545(3) 0.2788(16) 0.145(8) Uani 1.0 8 d .
H6A H -0.1931 0.5010 0.2944 0.2175 Uiso 1.0 8 calc R
H6B H -0.2073 0.5494 0.2330 0.2175 Uiso 1.0 8 calc R
H6C H -0.1773 0.6073 0.2973 0.2175 Uiso 1.0 8 calc R
C7 C 0.0353(8) 0.6851(12) 0.3151(10) 0.091(6) Uani 1.0 8 d .
H7A H 0.0170 0.7353 0.3149 0.1093 Uiso 1.0 8 calc R
H7B H 0.0592 0.7166 0.3163 0.1093 Uiso 1.0 8 calc R
C8 C 0.0654(6) 0.6180(14) 0.3859(10) 0.074(4) Uani 1.0 8 d .
H8A H 0.0403 0.5940 0.3846 0.0892 Uiso 1.0 8 calc R
H8B H 0.0779 0.5620 0.3801 0.0892 Uiso 1.0 8 calc R
C9 C 0.1048(7) 0.6483(14) 0.4533(11) 0.088(5) Uani 1.0 8 d .
H9A H 0.0965 0.7103 0.4598 0.1058 Uiso 1.0 8 calc R
H9B H 0.1339 0.6569 0.4603 0.1058 Uiso 1.0 8 calc R
C10 C 0.1155(9) 0.5757(17) 0.5047(12) 0.113(6) Uani 1.0 8 d .
H10A H 0.0885 0.5672 0.5025 0.1354 Uiso 1.0 8 calc R
H10B H 0.1271 0.5137 0.5037 0.1354 Uiso 1.0 8 calc R
C11 C 0.1534(11) 0.636(2) 0.5581(14) 0.153(9) Uani 1.0 8 d .
H11A H 0.1415 0.6972 0.5598 0.1831 Uiso 1.0 8 calc R
H11B H 0.1797 0.6470 0.5590 0.1831 Uiso 1.0 8 calc R
C12 C 0.1659(13) 0.566(3) 0.6085(16) 0.197(15) Uani 1.0 8 d .
H12A H 0.1922 0.5908 0.6502 0.2950 Uiso 1.0 8 calc R
H12B H 0.1750 0.5052 0.6026 0.2950 Uiso 1.0 8 calc R
H12C H 0.1386 0.5566 0.6048 0.2950 Uiso 1.0 8 calc R
C17 C -0.2461(4) 0.2287(8) 0.0949(5) 0.030(2) Uani 1.0 8 d .
C18 C -0.2425(5) 0.2131(10) 0.1513(6) 0.041(3) Uani 1.0 8 d .
C19 C -0.2240(6) 0.1099(12) 0.1733(7) 0.059(4) Uani 1.0 8 d .
H19A H -0.2459 0.0661 0.1388 0.0702 Uiso 1.0 8 calc R
H19B H -0.2216 0.0945 0.2089 0.0702 Uiso 1.0 8 calc R
H19C H -0.1929 0.1045 0.1860 0.0702 Uiso 1.0 8 calc R
C20 C -0.2901(6) 0.2220(14) 0.1313(7) 0.062(4) Uani 1.0 8 d .
H20A H -0.3016 0.2868 0.1172 0.0739 Uiso 1.0 8 calc R
H20B H -0.2880 0.2073 0.1668 0.0739 Uiso 1.0 8 calc R
H20C H -0.3119 0.1779 0.0969 0.0739 Uiso 1.0 8 calc R
C21 C -0.2053(6) 0.2778(13) 0.2032(7) 0.061(4) Uani 1.0 8 d .
H21A H -0.2006 0.2647 0.2409 0.0727 Uiso 1.0 8 calc R
H21B H -0.2153 0.3436 0.1904 0.0727 Uiso 1.0 8 calc R
H21C H -0.1757 0.2675 0.2122 0.0727 Uiso 1.0 8 calc R
C22 C -0.2569(4) 0.0655(8) -0.0164(5) 0.0293(19) Uani 1.0 8 d .
C23 C -0.2596(9) -0.0408(19) -0.0167(13) 0.038(4) Uani 0.5000 8 d .
C24 C -0.2516(10) -0.0750(18) 0.0398(12) 0.044(5) Uani 0.5000 8 d .
H24A H -0.2203 -0.1036 0.0697 0.0528 Uiso 0.5000 8 calc R
H24B H -0.2756 -0.1221 0.0267 0.0528 Uiso 0.5000 8 calc R
H24C H -0.2538 -0.0216 0.0597 0.0528 Uiso 0.5000 8 calc R
C25 C -0.3045(12) -0.078(3) -0.0651(17) 0.044(7) Uani 0.5000 8 d .
H25A H -0.3280 -0.0437 -0.0673 0.0658 Uiso 0.5000 8 calc R
H25B H -0.3050 -0.1451 -0.0568 0.0658 Uiso 0.5000 8 calc R
H25C H -0.3117 -0.0717 -0.1050 0.0658 Uiso 0.5000 8 calc R
C25' C -0.3126(13) -0.066(4) -0.0802(16) 0.045(6) Uani 0.5000 8 d .
H25D H -0.3165 -0.1297 -0.0970 0.0542 Uiso 0.5000 8 calc R
H25E H -0.3338 -0.0223 -0.1150 0.0542 Uiso 0.5000 8 calc R
H25F H -0.3200 -0.0676 -0.0532 0.0542 Uiso 0.5000 8 calc R
C26 C -0.2246(10) -0.077(2) -0.0187(15) 0.043(5) Uani 0.5000 8 d .
H26A H -0.1930 -0.0603 0.0202 0.0638 Uiso 0.5000 8 calc R
H26B H -0.2299 -0.0495 -0.0545 0.0638 Uiso 0.5000 8 calc R
H26C H -0.2273 -0.1461 -0.0231 0.0638 Uiso 0.5000 8 calc R
C26' C -0.2173(10) -0.093(2) 0.0078(14) 0.046(6) Uani 0.5000 8 d .
H26D H -0.1929 -0.0511 0.0423 0.0694 Uiso 0.5000 8 calc R
H26E H -0.2056 -0.1216 -0.0110 0.0694 Uiso 0.5000 8 calc R
H26F H -0.2250 -0.1420 0.0238 0.0694 Uiso 0.5000 8 calc R
C27 C -0.2618(9) -0.0341(18) -0.0423(12) 0.035(4) Uani 0.5000 8 d .
C28 C -0.2638(9) -0.0188(19) -0.0992(11) 0.043(5) Uani 0.5000 8 d .
H28A H -0.2369 -0.0504 -0.0903 0.0515 Uiso 0.5000 8 calc R
H28B H -0.2626 0.0490 -0.1052 0.0515 Uiso 0.5000 8 calc R
H28C H -0.2931 -0.0454 -0.1374 0.0515 Uiso 0.5000 8 calc R
C29 C 0.0122(5) -0.1835(8) 0.0123(5) 0.032(2) Uani 1.0 8 d .
C30 C 0.0161(5) -0.2912(8) 0.0162(6) 0.039(3) Uani 1.0 8 d .
C31 C 0.0174(6) -0.3258(9) 0.0681(7) 0.051(3) Uani 1.0 8 d .
H31A H -0.0116 -0.3065 0.0587 0.0614 Uiso 1.0 8 calc R
H31B H 0.0446 -0.2983 0.1082 0.0614 Uiso 1.0 8 calc R
H31C H 0.0199 -0.3949 0.0707 0.0614 Uiso 1.0 8 calc R
C32 C -0.0263(7) -0.3324(10) -0.0471(7) 0.062(4) Uani 1.0 8 d .
H32A H -0.0266 -0.3095 -0.0798 0.0750 Uiso 1.0 8 calc R
H32B H -0.0554 -0.3127 -0.0568 0.0750 Uiso 1.0 8 calc R
H32C H -0.0243 -0.4015 -0.0452 0.0750 Uiso 1.0 8 calc R
C33 C 0.0605(7) -0.3173(11) 0.0293(8) 0.062(4) Uani 1.0 8 d .
H33A H 0.0877 -0.2888 0.0690 0.0742 Uiso 1.0 8 calc R
H33B H 0.0587 -0.2939 -0.0047 0.0742 Uiso 1.0 8 calc R
H33C H 0.0640 -0.3861 0.0320 0.0742 Uiso 1.0 8 calc R
C34 C 0.0882(5) 0.0365(9) 0.0580(6) 0.036(3) Uani 1.0 8 d .
C35 C 0.1377(5) 0.0721(12) 0.0898(6) 0.049(3) Uani 1.0 8 d .
C36 C 0.1647(9) -0.042(3) 0.1152(12) 0.050(5) Uani 0.5000 8 d .
H36A H 0.1516 -0.0812 0.0786 0.0746 Uiso 0.5000 8 calc R
H36B H 0.1587 -0.0713 0.1404 0.0746 Uiso 0.5000 8 calc R
H36C H 0.1988 -0.0349 0.1406 0.0746 Uiso 0.5000 8 calc R
C37 C 0.1401(14) 0.100(3) 0.0426(18) 0.045(7) Uani 0.5000 8 d .
H37A H 0.1239 0.0526 0.0090 0.0680 Uiso 0.5000 8 calc R
H37B H 0.1731 0.1040 0.0620 0.0680 Uiso 0.5000 8 calc R
H37C H 0.1249 0.1614 0.0251 0.0680 Uiso 0.5000 8 calc R
C38 C 0.1587(10) 0.125(3) 0.1447(13) 0.052(5) Uani 0.5000 8 d .
H38A H 0.1534 0.0928 0.1702 0.0785 Uiso 0.5000 8 calc R
H38B H 0.1448 0.1879 0.1335 0.0785 Uiso 0.5000 8 calc R
H38C H 0.1926 0.1299 0.1688 0.0785 Uiso 0.5000 8 calc R
C39 C 0.1750(11) 0.045(3) 0.1575(13) 0.059(6) Uani 0.5000 8 d .
H39A H 0.1617 0.0461 0.1776 0.0888 Uiso 0.5000 8 calc R
H39B H 0.2011 0.0901 0.1787 0.0888 Uiso 0.5000 8 calc R
H39C H 0.1865 -0.0186 0.1606 0.0888 Uiso 0.5000 8 calc R
C40 C 0.1506(14) 0.077(4) 0.0534(18) 0.046(6) Uani 0.5000 8 d .
H40A H 0.1231 0.0945 0.0103 0.0697 Uiso 0.5000 8 calc R
H40B H 0.1622 0.0150 0.0534 0.0697 Uiso 0.5000 8 calc R
H40C H 0.1754 0.1241 0.0712 0.0697 Uiso 0.5000 8 calc R
C41 C 0.1280(11) 0.193(3) 0.0929(15) 0.055(5) Uani 0.5000 8 d .
H41A H 0.1189 0.2013 0.1178 0.0822 Uiso 0.5000 8 calc R
H41B H 0.1028 0.2166 0.0503 0.0822 Uiso 0.5000 8 calc R
H41C H 0.1570 0.2285 0.1122 0.0822 Uiso 0.5000 8 calc R
C45 C 0.1267(4) 0.8546(8) 0.2041(6) 0.032(3) Uani 1.0 8 d .
H45A H 0.1042 0.8144 0.2016 0.0383 Uiso 1.0 8 calc R
H45B H 0.1123 0.9171 0.1855 0.0383 Uiso 1.0 8 calc R
C46 C 0.1780(7) 0.8652(13) 0.2787(9) 0.069(4) Uani 1.0 8 d .
H46A H 0.1683 0.8971 0.2995 0.0822 Uiso 1.0 8 calc R
H46B H 0.1949 0.9142 0.2753 0.0822 Uiso 1.0 8 calc R

loop_
_atom_site_aniso_label
_atom_site_aniso_U_11
_atom_site_aniso_U_22
_atom_site_aniso_U_33
_atom_site_aniso_U_12
_atom_site_aniso_U_13
_atom_site_aniso_U_23
Ru1 0.0167(4) 0.0262(4) 0.0184(4) -0.0009(3) 0.0089(3) 0.0039(3)
Ru2 0.0308(4) 0.0225(4) 0.0240(4) 0.0003(3) 0.0197(4) -0.0006(3)
Mo1 0.0232(4) 0.0133(4) 0.0144(4) -0.0023(3) 0.0113(3) 0.0011(3)
Mo2 0.0194(4) 0.0175(4) 0.0134(4) -0.0037(3) 0.0101(3) -0.0015(3)
Mo3 0.0192(4) 0.0139(4) 0.0150(4) 0.0030(3) 0.0095(3) 0.0024(3)
Mo4 0.0251(4) 0.0164(4) 0.0230(4) -0.0049(3) 0.0186(4) -0.0015(3)
Mo5 0.0293(4) 0.0119(4) 0.0223(4) -0.0036(3) 0.0208(4) -0.0041(3)
Mo6 0.0234(4) 0.0174(4) 0.0189(4) -0.0037(3) 0.0166(4) -0.0038(3)
Cl1 0.185(10) 0.163(10) 0.240(13) -0.005(8) 0.152(10) -0.042(9)
Cl2 0.77(6) 0.28(3) 0.73(5) 0.33(3) 0.65(5) 0.31(3)
P1 0.0181(14) 0.0110(13) 0.0146(13) 0.0000 0.0112(12) 0.0000
O1 0.025(4) 0.031(4) 0.025(4) -0.001(3) 0.017(3) 0.003(3)
O2 0.019(4) 0.030(4) 0.023(4) 0.002(3) 0.009(3) 0.009(3)
O3 0.019(4) 0.025(4) 0.023(4) 0.001(3) 0.009(3) 0.005(3)
O4 0.025(4) 0.034(4) 0.025(4) 0.001(3) 0.015(3) 0.006(3)
O5 0.037(4) 0.024(4) 0.029(4) 0.003(3) 0.023(4) 0.001(3)
O6 0.037(5) 0.040(5) 0.033(4) -0.005(4) 0.027(4) -0.003(4)
O7 0.041(5) 0.022(4) 0.032(4) 0.003(3) 0.026(4) 0.003(3)
O8 0.036(4) 0.035(5) 0.029(4) -0.000(4) 0.022(4) -0.004(3)
O9 0.022(3) 0.012(3) 0.015(3) -0.000(3) 0.014(3) 0.000(2)
O10 0.021(3) 0.018(3) 0.016(3) 0.002(3) 0.014(3) 0.003(3)
O11 0.030(4) 0.016(3) 0.027(4) 0.000(3) 0.019(3) 0.004(3)
O12 0.022(4) 0.029(4) 0.017(3) -0.005(3) 0.010(3) -0.004(3)
O13 0.021(4) 0.020(4) 0.021(3) 0.004(3) 0.010(3) 0.002(3)
O14 0.035(4) 0.022(4) 0.032(4) -0.009(3) 0.025(4) -0.003(3)
O15 0.046(5) 0.015(3) 0.030(4) -0.007(3) 0.029(4) -0.008(3)
O16 0.026(4) 0.028(4) 0.027(4) -0.012(3) 0.020(3) -0.009(3)
O17 0.023(4) 0.024(4) 0.013(3) -0.001(3) 0.011(3) 0.002(3)
O18 0.017(3) 0.028(4) 0.015(3) 0.002(3) 0.009(3) 0.005(3)
O19 0.023(3) 0.017(3) 0.020(3) -0.002(3) 0.015(3) 0.000(3)
O20 0.021(3) 0.018(3) 0.023(3) -0.002(3) 0.016(3) 0.001(3)
O21 0.035(4) 0.013(3) 0.029(4) -0.006(3) 0.026(4) -0.001(3)
O22 0.024(4) 0.018(3) 0.019(3) -0.003(3) 0.017(3) -0.001(3)
O23 0.026(4) 0.026(4) 0.025(4) 0.000(3) 0.020(3) 0.006(3)
O24 0.031(4) 0.013(3) 0.027(4) 0.003(3) 0.022(3) 0.004(3)
O25 0.024(4) 0.018(3) 0.026(4) -0.005(3) 0.019(3) -0.008(3)
O26 0.025(4) 0.018(3) 0.015(3) -0.003(3) 0.012(3) 0.001(3)
O27 0.019(3) 0.019(3) 0.015(3) -0.002(3) 0.010(3) -0.001(3)
O28 0.025(4) 0.013(3) 0.019(3) -0.003(3) 0.013(3) -0.002(3)
N1 0.068(8) 0.016(6) 0.082(7) 0.0000 0.028(6) 0.0000
C1 0.077(7) 0.021(5) 0.056(7) -0.004(5) 0.025(6) 0.002(5)
C2 0.063(7) 0.044(7) 0.082(8) -0.003(5) 0.020(6) -0.005(6)
C3 0.061(7) 0.055(7) 0.087(8) -0.006(6) 0.030(6) -0.025(7)
C4 0.058(7) 0.073(9) 0.112(10) -0.007(7) 0.030(7) -0.034(8)
C5 0.061(8) 0.095(10) 0.129(11) -0.014(8) 0.045(8) -0.039(9)
C6 0.072(12) 0.146(17) 0.174(18) -0.009(11) 0.063(11) -0.058(15)
C7 0.081(9) 0.039(7) 0.106(8) -0.001(6) 0.042(8) -0.032(6)
C8 0.054(8) 0.066(9) 0.105(8) 0.002(7) 0.054(7) -0.010(7)
C9 0.073(8) 0.065(8) 0.112(8) 0.008(7) 0.055(7) -0.034(7)
C10 0.095(10) 0.075(9) 0.106(8) 0.017(8) 0.040(8) -0.022(7)
C11 0.121(12) 0.098(11) 0.114(9) 0.016(10) 0.024(10) -0.012(9)
C12 0.164(19) 0.122(18) 0.124(11) 0.022(17) 0.018(16) 0.017(13)
C17 0.026(5) 0.037(6) 0.025(4) 0.001(4) 0.017(4) 0.006(4)
C18 0.039(5) 0.059(6) 0.029(5) 0.001(5) 0.024(4) 0.010(4)
C19 0.061(8) 0.062(7) 0.039(7) 0.002(6) 0.027(7) 0.020(6)
C20 0.051(7) 0.101(11) 0.051(7) 0.008(7) 0.041(6) 0.015(7)
C21 0.061(8) 0.078(9) 0.034(6) -0.001(7) 0.027(6) -0.005(6)
C22 0.025(5) 0.034(5) 0.030(5) -0.003(4) 0.018(4) 0.002(4)
C23 0.029(6) 0.033(6) 0.037(7) 0.000(5) 0.016(6) 0.002(6)
C24 0.044(11) 0.033(10) 0.046(9) -0.007(9) 0.026(9) 0.005(8)
C25 0.029(8) 0.032(10) 0.043(10) 0.002(8) 0.011(8) 0.008(9)
C25' 0.032(8) 0.035(11) 0.039(12) -0.003(8) 0.011(8) -0.001(9)
C26 0.034(8) 0.034(9) 0.046(10) 0.002(7) 0.020(8) -0.001(9)
C26' 0.033(8) 0.033(9) 0.038(10) 0.002(7) 0.009(9) 0.002(9)
C27 0.029(6) 0.031(6) 0.034(7) 0.002(5) 0.016(6) 0.001(6)
C28 0.042(11) 0.041(12) 0.031(9) 0.002(9) 0.018(8) -0.008(8)
C29 0.050(6) 0.023(5) 0.033(5) 0.001(4) 0.032(5) -0.001(4)
C30 0.066(6) 0.025(5) 0.046(5) 0.004(5) 0.045(5) 0.003(4)
C31 0.087(9) 0.031(6) 0.056(7) 0.007(6) 0.056(7) 0.010(5)
C32 0.104(9) 0.031(6) 0.057(7) -0.021(7) 0.055(7) -0.011(6)
C33 0.089(8) 0.054(8) 0.067(8) 0.041(7) 0.062(7) 0.026(7)
C34 0.039(5) 0.043(6) 0.030(5) 0.004(4) 0.024(4) -0.001(4)
C35 0.040(6) 0.069(7) 0.036(5) -0.008(5) 0.023(5) -0.006(5)
C36 0.038(10) 0.081(11) 0.029(10) 0.013(10) 0.022(9) 0.007(9)
C37 0.044(13) 0.051(14) 0.035(10) -0.025(11) 0.023(10) -0.014(8)
C38 0.047(9) 0.076(11) 0.044(8) -0.014(8) 0.034(8) -0.014(8)
C39 0.048(9) 0.081(11) 0.035(7) -0.008(9) 0.022(7) -0.005(9)
C40 0.039(12) 0.062(15) 0.034(10) -0.022(10) 0.022(10) -0.025(10)
C41 0.060(13) 0.063(9) 0.063(13) -0.010(8) 0.050(11) -0.011(9)
C45 0.051(6) 0.025(5) 0.053(6) 0.020(5) 0.048(6) 0.015(5)
C46 0.070(8) 0.069(8) 0.069(8) 0.016(7) 0.047(7) 0.001(7)

loop_
_atom_type_symbol
_atom_type_description
_atom_type_scat_dispersion_real
_atom_type_scat_dispersion_imag
_atom_type_scat_source
C C 0.0033 0.0016
;
International Tables for Crystallography
(1992, Vol. C, Tables 4.2.6.8 and 6.1.1.4)
;
H H 0.0000 0.0000
;
International Tables for Crystallography
(1992, Vol. C, Table 6.1.1.4)
;
Cl Cl 0.1484 0.1585
;
International Tables for Crystallography
(1992, Vol. C, Tables 4.2.6.8 and 6.1.1.4)
;
Mo Mo -1.6832 0.6857
;
International Tables for Crystallography
(1992, Vol. C, Tables 4.2.6.8 and 6.1.1.4)
;
O O 0.0106 0.0060
;
International Tables for Crystallography
(1992, Vol. C, Tables 4.2.6.8 and 6.1.1.4)
;
P P 0.1023 0.0942
;
International Tables for Crystallography
(1992, Vol. C, Tables 4.2.6.8 and 6.1.1.4)
;
Ru Ru -1.2594 0.8363
;
International Tables for Crystallography
(1992, Vol. C, Tables 4.2.6.8 and 6.1.1.4)
;
N N 0.0061 0.0033
;
International Tables for Crystallography
(1992, Vol. C, Tables 4.2.6.8 and 6.1.1.4)
;

loop_
_geom_angle_atom_site_label_1
_geom_angle_atom_site_label_2
_geom_angle_atom_site_label_3
_geom_angle
_geom_angle_publ_flag
_geom_angle_site_symmetry_1
_geom_angle_site_symmetry_3
Ru1 Ru1 O1 89.4(2) yes 7_455 .
Ru1 Ru1 O2 89.0(2) yes 7_455 .
Ru1 Ru1 O3 89.8(2) yes 7_455 .
Ru1 Ru1 O4 89.5(3) yes 7_455 .
Ru1 Ru1 O18 176.4(3) yes 7_455 .
O1 Ru1 O2 89.8(4) yes . .
O1 Ru1 O3 90.6(4) yes . .
O1 Ru1 O4 178.7(3) yes . .
O1 Ru1 O18 87.1(4) yes . .
O2 Ru1 O3 178.7(3) yes . .
O2 Ru1 O4 90.9(4) yes . .
O2 Ru1 O18 90.3(3) yes . .
O3 Ru1 O4 88.7(4) yes . .
O3 Ru1 O18 91.0(3) yes . .
O4 Ru1 O18 94.1(4) yes . .
Ru2 Ru2 O5 89.6(3) yes 3_555 .
Ru2 Ru2 O6 89.4(4) yes 3_555 .
Ru2 Ru2 O7 89.2(3) yes 3_555 .
Ru2 Ru2 O8 89.1(3) yes 3_555 .
Ru2 Ru2 O25 177.34(16) yes 3_555 .
O5 Ru2 O6 91.9(4) yes . .
O5 Ru2 O7 178.7(4) yes . .
O5 Ru2 O8 87.9(4) yes . .
O5 Ru2 O25 93.0(4) yes . .
O6 Ru2 O7 88.5(4) yes . .
O6 Ru2 O8 178.5(5) yes . .
O6 Ru2 O25 90.1(4) yes . .
O7 Ru2 O8 91.7(4) yes . .
O7 Ru2 O25 88.2(4) yes . .
O8 Ru2 O25 91.4(4) yes . .
O9 Mo1 O11 172.4(3) yes . .
O9 Mo1 O17 72.2(3) yes . .
O9 Mo1 O19 74.8(3) yes . .
O9 Mo1 O26 79.5(4) yes . .
O9 Mo1 O28 84.9(3) yes . .
O11 Mo1 O17 100.9(3) yes . .
O11 Mo1 O19 102.0(4) yes . .
O11 Mo1 O26 102.9(5) yes . .
O11 Mo1 O28 102.5(4) yes . .
O17 Mo1 O19 88.1(4) yes . .
O17 Mo1 O26 80.5(3) yes . .
O17 Mo1 O28 153.9(3) yes . .
O19 Mo1 O26 154.1(4) yes . .
O19 Mo1 O28 98.0(4) yes . .
O26 Mo1 O28 83.2(3) yes . .
O9 Mo2 O12 171.7(4) yes . .
O9 Mo2 O17 74.7(3) yes . .
O9 Mo2 O18 72.9(3) yes . .
O9 Mo2 O20 79.9(3) yes . .
O9 Mo2 O22 85.7(3) yes . .
O12 Mo2 O17 102.6(4) yes . .
O12 Mo2 O18 99.3(4) yes . .
O12 Mo2 O20 101.7(4) yes . .
O12 Mo2 O22 102.5(4) yes . .
O17 Mo2 O18 86.6(4) yes . .
O17 Mo2 O20 154.1(3) yes . .
O17 Mo2 O22 98.7(4) yes . .
O18 Mo2 O20 80.8(4) yes . .
O18 Mo2 O22 155.8(3) yes . .
O20 Mo2 O22 84.6(4) yes . .
O9 Mo3 O13 171.2(4) yes . .
O9 Mo3 O18 75.7(3) yes . .
O9 Mo3 O19 72.7(3) yes . .
O9 Mo3 O27 85.0(4) yes . 2_555
O9 Mo3 O28 80.4(3) yes . 2_555
O13 Mo3 O18 103.1(3) yes . .
O13 Mo3 O19 98.5(4) yes . .
O13 Mo3 O27 103.8(5) yes . 2_555
O13 Mo3 O28 99.6(3) yes . 2_555
O18 Mo3 O19 86.3(4) yes . .
O18 Mo3 O27 97.7(4) yes . 2_555
O18 Mo3 O28 155.3(4) yes . 2_555
O19 Mo3 O27 155.7(3) yes . 2_555
O19 Mo3 O28 80.7(4) yes . 2_555
O27 Mo3 O28 86.2(3) yes 2_555 2_555
O10 Mo4 O14 168.9(4) yes . .
O10 Mo4 O20 87.1(3) yes . .
O10 Mo4 O21 80.4(3) yes . .
O10 Mo4 O23 73.6(4) yes . .
O10 Mo4 O24 71.3(3) yes . .
O14 Mo4 O20 103.9(4) yes . .
O14 Mo4 O21 101.4(5) yes . .
O14 Mo4 O23 103.0(5) yes . .
O14 Mo4 O24 98.0(3) yes . .
O20 Mo4 O21 86.0(4) yes . .
O20 Mo4 O23 98.5(4) yes . .
O20 Mo4 O24 156.1(4) yes . .
O21 Mo4 O23 153.3(3) yes . .
O21 Mo4 O24 80.4(4) yes . .
O23 Mo4 O24 85.5(4) yes . .
O10 Mo5 O15 172.4(5) yes 2_555 .
O10 Mo5 O21 84.5(3) yes 2_555 .
O10 Mo5 O22 79.3(2) yes 2_555 .
O10 Mo5 O24 75.0(3) yes 2_555 2_555
O10 Mo5 O25 73.5(4) yes 2_555 .
O15 Mo5 O21 102.8(5) yes . .
O15 Mo5 O22 103.0(3) yes . .
O15 Mo5 O24 101.9(4) yes . 2_555
O15 Mo5 O25 99.7(5) yes . .
O21 Mo5 O22 84.6(4) yes . .
O21 Mo5 O24 97.2(4) yes . 2_555
O21 Mo5 O25 155.1(3) yes . .
O22 Mo5 O24 153.9(3) yes . 2_555
O22 Mo5 O25 79.9(4) yes . .
O24 Mo5 O25 88.5(4) yes 2_555 .
O10 Mo6 O16 171.2(3) yes 2_555 .
O10 Mo6 O23 71.9(4) yes 2_555 2_555
O10 Mo6 O25 76.1(4) yes 2_555 .
O10 Mo6 O26 84.8(4) yes 2_555 .
O10 Mo6 O27 80.4(3) yes 2_555 .
O16 Mo6 O23 99.3(4) yes . 2_555
O16 Mo6 O25 103.9(5) yes . .
O16 Mo6 O26 103.9(4) yes . .
O16 Mo6 O27 98.6(4) yes . .
O23 Mo6 O25 88.0(3) yes 2_555 .
O23 Mo6 O26 154.0(5) yes 2_555 .
O23 Mo6 O27 80.3(3) yes 2_555 .
O25 Mo6 O26 97.5(3) yes . .
O25 Mo6 O27 156.0(5) yes . .
O26 Mo6 O27 84.8(3) yes . .
O9 P1 O9 110.0(4) yes . 2_555
O9 P1 O10 109.2(4) yes . .
O9 P1 O10 109.3(5) yes . 2_555
O9 P1 O10 109.3(5) yes 2_555 .
O9 P1 O10 109.2(4) yes 2_555 2_555
O10 P1 O10 109.7(5) yes . 2_555
Ru1 O1 C17 119.4(7) yes . .
Ru1 O2 C22 119.9(7) yes . .
Ru1 O3 C22 118.9(7) yes . 7_455
Ru1 O4 C17 119.0(11) yes . 7_455
Ru2 O5 C29 118.6(8) yes . .
Ru2 O6 C34 119.1(6) yes . .
Ru2 O7 C29 119.6(9) yes . 3_555
Ru2 O8 C34 119.4(12) yes . 3_555
Mo1 O9 Mo2 88.0(3) yes . .
Mo1 O9 Mo3 88.51(19) yes . .
Mo1 O9 P1 125.4(5) yes . .
Mo2 O9 Mo3 90.22(19) yes . .
Mo2 O9 P1 126.2(4) yes . .
Mo3 O9 P1 126.4(6) yes . .
Mo4 O10 Mo5 89.3(3) yes . 2_555
Mo4 O10 Mo6 89.4(3) yes . 2_555
Mo4 O10 P1 124.3(4) yes . .
Mo5 O10 Mo6 89.4(3) yes 2_555 2_555
Mo5 O10 P1 126.8(4) yes 2_555 .
Mo6 O10 P1 126.0(4) yes 2_555 .
Mo1 O17 Mo2 125.0(4) yes . .
Ru1 O18 Mo2 117.6(3) yes . .
Ru1 O18 Mo3 120.7(5) yes . .
Mo2 O18 Mo3 121.1(3) yes . .
Mo1 O19 Mo3 123.9(4) yes . .
Mo2 O20 Mo4 151.2(5) yes . .
Mo4 O21 Mo5 152.3(4) yes . .
Mo2 O22 Mo5 153.8(6) yes . .
Mo4 O23 Mo6 125.2(5) yes . 2_555
Mo4 O24 Mo5 124.3(4) yes . 2_555
Ru2 O25 Mo5 117.8(3) yes . .
Ru2 O25 Mo6 119.7(5) yes . .
Mo5 O25 Mo6 120.9(6) yes . .
Mo1 O26 Mo6 154.2(5) yes . .
Mo3 O27 Mo6 151.4(4) yes 2_555 .
Mo1 O28 Mo3 153.3(4) yes . 2_555
C1 N1 C1 108.6(15) yes . 2_555
C1 N1 C7 106.5(14) yes . .
C1 N1 C7 107.8(11) yes . 2_555
C1 N1 C7 107.8(11) yes 2_555 .
C1 N1 C7 106.5(14) yes 2_555 2_555
C7 N1 C7 119.3(13) yes . 2_555
N1 C1 C2 118.3(13) yes . .
C1 C2 C3 112.3(16) yes . .
C2 C3 C4 116.6(19) yes . .
C3 C4 C5 115(2) yes . .
C4 C5 C6 109(3) yes . .
N1 C7 C8 116.6(13) yes . .
C7 C8 C9 129.2(16) yes . .
C8 C9 C10 114.6(18) yes . .
C9 C10 C11 93(3) yes . .
C10 C11 C12 94(3) yes . .
O1 C17 O4 122.7(14) yes . 7_455
O1 C17 C18 117.6(9) yes . .
O4 C17 C18 119.7(14) yes 7_455 .
C17 C18 C19 105.0(15) yes . .
C17 C18 C20 109.8(11) yes . .
C17 C18 C21 108.4(15) yes . .
C19 C18 C20 109.9(16) yes . .
C19 C18 C21 107.3(10) yes . .
C20 C18 C21 115.8(17) yes . .
O2 C22 O3 122.3(10) yes . 7_455
O2 C22 C23 117.6(12) yes . .
O2 C22 C27 118.4(15) yes . .
O3 C22 C23 118.7(15) yes 7_455 .
O3 C22 C27 117.5(11) yes 7_455 .
C22 C23 C24 111(3) yes . .
C22 C23 C25 115(3) yes . .
C22 C23 C26 107(3) yes . .
C24 C23 C25 101(4) yes . .
C24 C23 C26 112(3) yes . .
C25 C23 C26 112(4) yes . .
C22 C27 C25' 108(3) yes . .
C22 C27 C26' 109.7(17) yes . .
C22 C27 C28 106(2) yes . .
C25' C27 C26' 126(3) yes . .
C25' C27 C28 98(3) yes . .
C26' C27 C28 108(3) yes . .
O5 C29 O7 122.9(10) yes . 3_555
O5 C29 C30 119.1(13) yes . .
O7 C29 C30 118.0(14) yes 3_555 .
C29 C30 C31 109.4(15) yes . .
C29 C30 C32 108.6(9) yes . .
C29 C30 C33 107.5(14) yes . .
C31 C30 C32 110.6(16) yes . .
C31 C30 C33 111.5(13) yes . .
C32 C30 C33 109.2(17) yes . .
O6 C34 O8 122.5(13) yes . 3_555
O6 C34 C35 119.1(11) yes . .
O8 C34 C35 118.3(17) yes 3_555 .
C34 C35 C36 95.4(14) yes . .
C34 C35 C37 110.0(17) yes . .
C34 C35 C38 114(3) yes . .
C34 C35 C39 115(3) yes . .
C34 C35 C40 117.7(17) yes . .
C34 C35 C41 97.8(17) yes . .
C36 C35 C37 104(3) yes . .
C36 C35 C38 106.0(17) yes . .
C37 C35 C38 123(3) yes . .
C39 C35 C40 118(3) yes . .
C39 C35 C41 103(2) yes . .
C40 C35 C41 100(3) yes . .
Cl1 C45 C46 102.9(13) yes . .
Cl2 C46 C45 137.5(15) yes . .
N1 C1 H1A 107.735 no . .
N1 C1 H1B 107.732 no . .
H1A C1 H1B 107.108 no . .
H1A C1 C2 107.751 no . .
H1B C1 C2 107.739 no . .
C1 C2 H2A 109.133 no . .
C1 C2 H2B 109.132 no . .
H2A C2 H2B 107.871 no . .
H2A C2 C3 109.145 no . .
H2B C2 C3 109.144 no . .
C2 C3 H3A 108.156 no . .
C2 C3 H3B 108.160 no . .
H3A C3 H3B 107.320 no . .
H3A C3 C4 108.150 no . .
H3B C3 C4 108.156 no . .
C3 C4 H4A 108.566 no . .
C3 C4 H4B 108.557 no . .
H4A C4 H4B 107.538 no . .
H4A C4 C5 108.551 no . .
H4B C4 C5 108.545 no . .
C4 C5 H5A 109.860 no . .
C4 C5 H5B 109.856 no . .
H5A C5 H5B 108.284 no . .
H5A C5 C6 109.863 no . .
H5B C5 C6 109.853 no . .
C5 C6 H6A 109.476 no . .
C5 C6 H6B 109.487 no . .
C5 C6 H6C 109.483 no . .
H6A C6 H6B 109.466 no . .
H6A C6 H6C 109.449 no . .
H6B C6 H6C 109.465 no . .
N1 C7 H7A 108.129 no . .
N1 C7 H7B 108.133 no . .
H7A C7 H7B 107.310 no . .
H7A C7 C8 108.142 no . .
H7B C7 C8 108.144 no . .
C7 C8 H8A 104.980 no . .
C7 C8 H8B 104.985 no . .
H8A C8 H8B 105.833 no . .
H8A C8 C9 104.971 no . .
H8B C8 C9 104.975 no . .
C8 C9 H9A 108.611 no . .
C8 C9 H9B 108.597 no . .
H9A C9 H9B 107.573 no . .
H9A C9 C10 108.621 no . .
H9B C9 C10 108.608 no . .
C9 C10 H10A 113.088 no . .
C9 C10 H10B 113.098 no . .
H10A C10 H10B 110.472 no . .
H10A C10 C11 113.096 no . .
H10B C10 C11 113.088 no . .
C10 C11 H11A 112.881 no . .
C10 C11 H11B 112.899 no . .
H11A C11 H11B 110.331 no . .
H11A C11 C12 112.866 no . .
H11B C11 C12 112.896 no . .
C11 C12 H12A 109.470 no . .
C11 C12 H12B 109.454 no . .
C11 C12 H12C 109.481 no . .
H12A C12 H12B 109.478 no . .
H12A C12 H12C 109.478 no . .
H12B C12 H12C 109.466 no . .
C18 C19 H19A 109.474 no . .
C18 C19 H19B 109.479 no . .
C18 C19 H19C 109.459 no . .
H19A C19 H19B 109.486 no . .
H19A C19 H19C 109.455 no . .
H19B C19 H19C 109.474 no . .
C18 C20 H20A 109.495 no . .
C18 C20 H20B 109.470 no . .
C18 C20 H20C 109.484 no . .
H20A C20 H20B 109.452 no . .
H20A C20 H20C 109.471 no . .
H20B C20 H20C 109.454 no . .
C18 C21 H21A 109.475 no . .
C18 C21 H21B 109.473 no . .
C18 C21 H21C 109.474 no . .
H21A C21 H21B 109.490 no . .
H21A C21 H21C 109.463 no . .
H21B C21 H21C 109.451 no . .
C23 C24 H24A 109.473 no . .
C23 C24 H24B 109.466 no . .
C23 C24 H24C 109.475 no . .
H24A C24 H24B 109.470 no . .
H24A C24 H24C 109.477 no . .
H24B C24 H24C 109.466 no . .
C23 C25 H25A 109.472 no . .
C23 C25 H25B 109.474 no . .
C23 C25 H25C 109.471 no . .
H25A C25 H25B 109.469 no . .
H25A C25 H25C 109.477 no . .
H25B C25 H25C 109.464 no . .
H25D C25' H25E 109.466 no . .
H25D C25' H25F 109.488 no . .
H25D C25' C27 109.459 no . .
H25E C25' H25F 109.480 no . .
H25E C25' C27 109.470 no . .
H25F C25' C27 109.465 no . .
C23 C26 H26A 109.455 no . .
C23 C26 H26B 109.466 no . .
C23 C26 H26C 109.461 no . .
H26A C26 H26B 109.478 no . .
H26A C26 H26C 109.482 no . .
H26B C26 H26C 109.484 no . .
H26D C26' H26E 109.455 no . .
H26D C26' H26F 109.472 no . .
H26D C26' C27 109.471 no . .
H26E C26' H26F 109.487 no . .
H26E C26' C27 109.478 no . .
H26F C26' C27 109.464 no . .
C27 C28 H28A 109.483 no . .
C27 C28 H28B 109.481 no . .
C27 C28 H28C 109.472 no . .
H28A C28 H28B 109.458 no . .
H28A C28 H28C 109.460 no . .
H28B C28 H28C 109.474 no . .
C30 C31 H31A 109.462 no . .
C30 C31 H31B 109.489 no . .
C30 C31 H31C 109.473 no . .
H31A C31 H31B 109.459 no . .
H31A C31 H31C 109.474 no . .
H31B C31 H31C 109.470 no . .
C30 C32 H32A 109.475 no . .
C30 C32 H32B 109.457 no . .
C30 C32 H32C 109.471 no . .
H32A C32 H32B 109.470 no . .
H32A C32 H32C 109.483 no . .
H32B C32 H32C 109.471 no . .
C30 C33 H33A 109.470 no . .
C30 C33 H33B 109.453 no . .
C30 C33 H33C 109.468 no . .
H33A C33 H33B 109.481 no . .
H33A C33 H33C 109.483 no . .
H33B C33 H33C 109.472 no . .
C35 C36 H36A 109.468 no . .
C35 C36 H36B 109.475 no . .
C35 C36 H36C 109.474 no . .
H36A C36 H36B 109.465 no . .
H36A C36 H36C 109.474 no . .
H36B C36 H36C 109.472 no . .
C35 C37 H37A 109.481 no . .
C35 C37 H37B 109.458 no . .
C35 C37 H37C 109.471 no . .
H37A C37 H37B 109.470 no . .
H37A C37 H37C 109.473 no . .
H37B C37 H37C 109.473 no . .
C35 C38 H38A 109.478 no . .
C35 C38 H38B 109.476 no . .
C35 C38 H38C 109.467 no . .
H38A C38 H38B 109.488 no . .
H38A C38 H38C 109.456 no . .
H38B C38 H38C 109.462 no . .
C35 C39 H39A 109.475 no . .
C35 C39 H39B 109.476 no . .
C35 C39 H39C 109.476 no . .
H39A C39 H39B 109.471 no . .
H39A C39 H39C 109.453 no . .
H39B C39 H39C 109.476 no . .
C35 C40 H40A 109.481 no . .
C35 C40 H40B 109.457 no . .
C35 C40 H40C 109.471 no . .
H40A C40 H40B 109.468 no . .
H40A C40 H40C 109.469 no . .
H40B C40 H40C 109.482 no . .
C35 C41 H41A 109.477 no . .
C35 C41 H41B 109.467 no . .
C35 C41 H41C 109.465 no . .
H41A C41 H41B 109.480 no . .
H41A C41 H41C 109.480 no . .
H41B C41 H41C 109.458 no . .
Cl1 C45 H45A 111.194 no . .
Cl1 C45 H45B 111.211 no . .
H45A C45 H45B 109.099 no . .
H45A C45 C46 111.178 no . .
H45B C45 C46 111.186 no . .
Cl2 C46 H46A 102.760 no . .
Cl2 C46 H46B 102.751 no . .
C45 C46 H46A 102.751 no . .
C45 C46 H46B 102.733 no . .
H46A C46 H46B 105.012 no . .

loop_
_geom_bond_atom_site_label_1
_geom_bond_atom_site_label_2
_geom_bond_distance
_geom_bond_publ_flag
_geom_bond_site_symmetry_2
Ru1 Ru1 2.2686(13) yes 7_455
Ru1 O1 2.005(11) yes .
Ru1 O2 2.023(8) yes .
Ru1 O3 2.024(7) yes .
Ru1 O4 2.020(11) yes .
Ru1 O18 2.321(7) yes .
Ru2 Ru2 2.2673(18) yes 3_555
Ru2 O5 2.026(8) yes .
Ru2 O6 2.010(10) yes .
Ru2 O7 2.009(8) yes .
Ru2 O8 2.017(9) yes .
Ru2 O25 2.410(10) yes .
Mo1 O9 2.452(8) yes .
Mo1 O11 1.676(9) yes .
Mo1 O17 1.982(6) yes .
Mo1 O19 1.833(10) yes .
Mo1 O26 2.010(8) yes .
Mo1 O28 1.843(5) yes .
Mo2 O9 2.434(6) yes .
Mo2 O12 1.661(6) yes .
Mo2 O17 1.846(9) yes .
Mo2 O18 2.048(9) yes .
Mo2 O20 2.018(10) yes .
Mo2 O22 1.802(8) yes .
Mo3 O9 2.418(8) yes .
Mo3 O13 1.672(9) yes .
Mo3 O18 1.898(7) yes .
Mo3 O19 2.017(10) yes .
Mo3 O27 1.809(8) yes 2_555
Mo3 O28 1.978(5) yes 2_555
Mo4 O10 2.439(6) yes .
Mo4 O14 1.675(7) yes .
Mo4 O20 1.817(8) yes .
Mo4 O21 1.985(11) yes .
Mo4 O23 1.854(11) yes .
Mo4 O24 2.045(6) yes .
Mo5 O10 2.430(7) yes 2_555
Mo5 O15 1.669(8) yes .
Mo5 O21 1.837(12) yes .
Mo5 O22 2.016(6) yes .
Mo5 O24 1.824(6) yes 2_555
Mo5 O25 2.032(10) yes .
Mo6 O10 2.421(10) yes 2_555
Mo6 O16 1.677(12) yes .
Mo6 O23 1.995(7) yes 2_555
Mo6 O25 1.889(6) yes .
Mo6 O26 1.823(7) yes .
Mo6 O27 2.009(7) yes .
Cl1 C45 1.55(3) yes .
Cl2 C46 1.83(3) yes .
P1 O9 1.529(6) yes .
P1 O9 1.529(6) yes 2_555
P1 O10 1.535(9) yes .
P1 O10 1.535(9) yes 2_555
O1 C17 1.281(19) yes .
O2 C22 1.267(12) yes .
O3 C22 1.274(14) yes 7_455
O4 C17 1.258(10) yes 7_455
O5 C29 1.261(19) yes .
O6 C34 1.27(3) yes .
O7 C29 1.271(18) yes 3_555
O8 C34 1.256(14) yes 3_555
N1 C1 1.50(3) yes .
N1 C1 1.50(3) yes 2_555
N1 C7 1.62(2) yes .
N1 C7 1.62(2) yes 2_555
C1 C2 1.49(4) yes .
C2 C3 1.49(4) yes .
C3 C4 1.41(5) yes .
C4 C5 1.55(5) yes .
C5 C6 1.59(5) yes .
C7 C8 1.79(3) yes .
C8 C9 1.52(3) yes .
C9 C10 1.60(4) yes .
C10 C11 1.49(4) yes .
C11 C12 1.54(6) yes .
C17 C18 1.54(3) yes .
C18 C19 1.56(2) yes .
C18 C20 1.49(3) yes .
C18 C21 1.500(18) yes .
C22 C23 1.51(3) yes .
C22 C27 1.54(3) yes .
C23 C24 1.50(6) yes .
C23 C25 1.40(4) yes .
C23 C26 1.46(6) yes .
C25' C27 1.53(5) yes .
C26' C27 1.54(4) yes .
C27 C28 1.58(6) yes .
C29 C30 1.527(16) yes .
C30 C31 1.53(3) yes .
C30 C32 1.530(17) yes .
C30 C33 1.51(4) yes .
C34 C35 1.53(3) yes .
C35 C36 1.78(4) yes .
C35 C37 1.46(7) yes .
C35 C38 1.41(4) yes .
C35 C39 1.50(3) yes .
C35 C40 1.41(7) yes .
C35 C41 1.77(4) yes .
C45 C46 1.686(17) yes .
C1 H1A 0.990 no .
C1 H1B 0.990 no .
C2 H2A 0.990 no .
C2 H2B 0.990 no .
C3 H3A 0.990 no .
C3 H3B 0.990 no .
C4 H4A 0.990 no .
C4 H4B 0.990 no .
C5 H5A 0.990 no .
C5 H5B 0.990 no .
C6 H6A 0.980 no .
C6 H6B 0.980 no .
C6 H6C 0.980 no .
C7 H7A 0.990 no .
C7 H7B 0.990 no .
C8 H8A 0.990 no .
C8 H8B 0.990 no .
C9 H9A 0.990 no .
C9 H9B 0.990 no .
C10 H10A 0.990 no .
C10 H10B 0.990 no .
C11 H11A 0.990 no .
C11 H11B 0.990 no .
C12 H12A 0.980 no .
C12 H12B 0.980 no .
C12 H12C 0.980 no .
C19 H19A 0.980 no .
C19 H19B 0.980 no .
C19 H19C 0.980 no .
C20 H20A 0.980 no .
C20 H20B 0.980 no .
C20 H20C 0.980 no .
C21 H21A 0.980 no .
C21 H21B 0.980 no .
C21 H21C 0.980 no .
C24 H24A 0.980 no .
C24 H24B 0.980 no .
C24 H24C 0.980 no .
C25 H25A 0.980 no .
C25 H25B 0.980 no .
C25 H25C 0.980 no .
C25' H25D 0.980 no .
C25' H25E 0.980 no .
C25' H25F 0.980 no .
C26 H26A 0.980 no .
C26 H26B 0.980 no .
C26 H26C 0.980 no .
C26' H26D 0.980 no .
C26' H26E 0.980 no .
C26' H26F 0.980 no .
C28 H28A 0.980 no .
C28 H28B 0.980 no .
C28 H28C 0.980 no .
C31 H31A 0.980 no .
C31 H31B 0.980 no .
C31 H31C 0.980 no .
C32 H32A 0.980 no .
C32 H32B 0.980 no .
C32 H32C 0.980 no .
C33 H33A 0.980 no .
C33 H33B 0.980 no .
C33 H33C 0.980 no .
C36 H36A 0.980 no .
C36 H36B 0.980 no .
C36 H36C 0.980 no .
C37 H37A 0.980 no .
C37 H37B 0.980 no .
C37 H37C 0.980 no .
C38 H38A 0.980 no .
C38 H38B 0.980 no .
C38 H38C 0.980 no .
C39 H39A 0.980 no .
C39 H39B 0.980 no .
C39 H39C 0.980 no .
C40 H40A 0.980 no .
C40 H40B 0.980 no .
C40 H40C 0.980 no .
C41 H41A 0.980 no .
C41 H41B 0.980 no .
C41 H41C 0.980 no .
C45 H45A 0.990 no .
C45 H45B 0.990 no .
C46 H46A 0.990 no .
C46 H46B 0.990 no .

loop_
_geom_contact_atom_site_label_1
_geom_contact_atom_site_label_2
_geom_contact_distance
_geom_contact_publ_flag
_geom_contact_site_symmetry_2
Ru1 O12 3.441(10) no .
Ru1 O13 3.534(6) no .
Ru2 O15 3.541(11) no .
Mo1 O18 3.584(9) no .
Mo2 O2 3.533(9) no .
Mo2 O19 3.585(7) no .
Mo2 O26 3.598(8) no .
Mo3 O1 3.468(8) no .
Mo3 O17 3.583(10) no .
Mo5 O8 3.575(10) no .
Mo5 O23 3.551(7) no 2_555
Mo6 O7 3.550(9) no .
Mo6 O24 3.572(8) no 2_555
P1 O20 3.381(6) no .
P1 O20 3.381(6) no 2_555
P1 O21 3.349(7) no .
P1 O21 3.349(7) no 2_555
P1 O22 3.354(7) no .
P1 O22 3.354(7) no 2_555
P1 O26 3.335(10) no .
P1 O26 3.335(10) no 2_555
P1 O27 3.355(9) no .
P1 O27 3.355(9) no 2_555
P1 O28 3.348(8) no .
P1 O28 3.348(8) no 2_555
O1 O13 3.072(10) no .
O1 O27 3.286(8) no 2_555
O1 C19 2.93(3) no .
O1 C21 2.81(3) no .
O1 C22 3.511(14) no .
O1 C22 3.475(14) no 7_455
O2 O4 3.599(15) no 7_455
O2 O12 2.860(15) no .
O2 O20 3.141(8) no .
O2 C17 3.471(19) no .
O2 C17 3.506(15) no 7_455
O2 C24 3.07(4) no .
O2 C25 3.59(4) no .
O2 C26 2.72(4) no .
O2 C26' 2.79(3) no .
O2 C28 3.12(3) no .
O3 O13 2.773(8) no .
O3 C17 3.532(18) no .
O3 C17 3.463(15) no 7_455
O3 C24 3.20(3) no 7_455
O3 C25 2.75(5) no 7_455
O3 C25' 2.66(5) no 7_455
O3 C26 3.51(4) no 7_455
O3 C28 3.13(4) no 7_455
O4 O12 2.885(11) no .
O4 C19 3.361(17) no 7_455
O4 C20 2.69(3) no 7_455
O4 C21 3.504(16) no 7_455
O4 C22 3.508(17) no .
O4 C22 3.498(18) no 7_455
O5 O6 3.586(9) no 3_555
O5 O15 2.964(18) no .
O5 C31 2.681(15) no .
O5 C32 3.518(17) no .
O5 C33 3.33(3) no .
O5 C34 3.588(19) no .
O5 C34 3.396(13) no 3_555
O6 O16 2.746(13) no .
O6 C29 3.545(13) no .
O6 C29 3.425(13) no 3_555
O6 C36 3.08(4) no .
O6 C38 2.77(4) no .
O6 C39 2.87(4) no .
O6 C41 3.03(4) no .
O7 O8 3.569(17) no 3_555
O7 O16 3.293(8) no .
O7 O26 3.168(14) no .
O7 C32 2.820(18) no 3_555
O7 C33 2.989(17) no 3_555
O7 C34 3.39(2) no .
O7 C34 3.563(14) no 3_555
O8 O15 2.953(13) no .
O8 O22 3.064(15) no .
O8 C29 3.414(19) no .
O8 C29 3.557(18) no 3_555
O8 C36 3.17(3) no 3_555
O8 C37 2.65(5) no 3_555
O8 C38 3.56(3) no 3_555
O8 C40 2.79(5) no 3_555
O8 C41 3.24(3) no 3_555
O11 C32 3.36(3) no 3_555
O11 C33 3.43(3) no 3_555
O12 C36 3.33(4) no 3_555
O12 C37 3.44(5) no 3_555
O12 C40 3.19(5) no 3_555
O13 C25' 3.34(4) no 7_455
O14 C24 3.45(3) no .
O14 C26' 3.14(3) no .
O15 C37 3.48(3) no 3_555
O16 C38 3.14(5) no .
O16 C41 3.48(6) no .
O17 C33 3.59(3) no 3_555
O20 O27 3.193(11) no 2_555
O21 O21 3.160(8) no 2_555
O22 O26 3.190(10) no .
O28 O28 3.180(15) no 2_555
N1 C2 2.57(4) no 2_555
N1 C8 2.90(2) no 2_555
C1 C8 3.10(2) no .
C1 C8 3.36(4) no 2_555
C2 C7 3.11(4) no .
C2 C7 3.08(5) no 2_555
C9 C12 3.56(5) no .
C29 C34 3.567(19) no 3_555
Cl1 C33 3.523(19) no 1_565
Cl1 C36 3.10(5) no 1_565
Cl2 C11 3.60(5) no 7_566
Cl2 C24 3.45(6) no 2_565
O5 C45 3.433(11) no 1_545
O6 C45 3.449(14) no 1_545
O11 C3 3.490(18) no 2_555
O11 C8 3.59(3) no 2_555
O13 C3 3.32(3) no .
O14 C46 3.38(4) no 2_545
O15 C7 3.41(3) no 2_545
O19 C1 3.594(18) no .
O21 C7 3.329(19) no 2_545
O23 C45 3.410(19) no 2_545
O23 C46 3.41(3) no 2_545
O28 C1 3.281(15) no 2_555
C1 O19 3.594(18) no .
C1 O28 3.281(15) no 2_555
C3 O11 3.490(18) no 2_555
C3 O13 3.32(3) no .
C6 C12 3.23(7) no 3_566
C7 O15 3.41(3) no 2_565
C7 O21 3.329(19) no 2_565
C8 O11 3.59(3) no 2_555
C11 Cl2 3.60(5) no 7_566
C12 C6 3.23(7) no 3_566
C24 Cl2 3.45(6) no 2_545
C33 Cl1 3.523(19) no 1_545
C36 Cl1 3.10(5) no 1_545
C45 O5 3.433(11) no 1_565
C45 O6 3.449(14) no 1_565
C45 O23 3.410(19) no 2_565
C46 O14 3.38(4) no 2_565
C46 O23 3.41(3) no 2_565
Mo1 H32A 3.4816 no 3_555
Mo1 H33B 3.4102 no 3_555
Mo2 H37A 3.4521 no 3_555
Mo4 H26D 3.3501 no .
Cl1 H46A 3.3433 no .
Cl1 H46B 2.6937 no .
Cl2 H45A 3.5895 no .
O1 H19A 3.1974 no .
O1 H19C 2.6562 no .
O1 H21B 3.0784 no .
O1 H21C 2.4796 no .
O1 H28B 3.3271 no 7_455
O2 H24A 3.2881 no .
O2 H24C 2.9060 no .
O2 H26A 2.4797 no .
O2 H26B 2.8349 no .
O2 H26D 2.2834 no .
O2 H26E 3.4022 no .
O2 H26F 3.4925 no .
O2 H28A 3.4676 no .
O2 H28B 2.8551 no .
O3 H24C 2.9395 no 7_455
O3 H25A 2.4207 no 7_455
O3 H25C 2.9705 no 7_455
O3 H25E 2.4536 no 7_455
O3 H25F 2.6842 no 7_455
O3 H26B 3.5205 no 7_455
O3 H28B 2.8575 no 7_455
O3 H28C 3.5160 no 7_455
O4 H19A 3.2268 no 7_455
O4 H20A 2.6866 no 7_455
O4 H20C 2.5097 no 7_455
O4 H21B 3.5185 no 7_455
O4 H28B 3.3643 no .
O5 H31A 2.6638 no .
O5 H31B 2.5291 no .
O5 H32B 3.5036 no .
O5 H33A 3.2003 no .
O6 H36A 3.4396 no .
O6 H36B 2.7939 no .
O6 H38A 2.4035 no .
O6 H38B 3.0348 no .
O6 H39A 2.4632 no .
O6 H39C 3.2840 no .
O6 H41A 2.7629 no .
O6 H41B 3.3209 no .
O7 H32A 2.5467 no 3_555
O7 H32B 3.0172 no 3_555
O7 H33A 3.2872 no 3_555
O7 H33B 2.7188 no 3_555
O8 H36A 2.9730 no 3_555
O8 H36B 3.4452 no 3_555
O8 H37A 2.2932 no 3_555
O8 H37B 3.5773 no 3_555
O8 H37C 2.8531 no 3_555
O8 H40A 2.4326 no 3_555
O8 H40B 3.0788 no 3_555
O8 H41A 3.5805 no 3_555
O8 H41B 3.0424 no 3_555
O11 H32A 2.7135 no 3_555
O11 H32C 3.1944 no 3_555
O11 H33B 2.8168 no 3_555
O11 H33C 3.2637 no 3_555
O12 H20A 3.1285 no 7_455
O12 H26A 3.1349 no .
O12 H26B 3.3236 no .
O12 H26D 3.3762 no .
O12 H28A 3.5242 no .
O12 H28B 3.4675 no .
O12 H36A 2.4616 no 3_555
O12 H36C 3.5319 no 3_555
O12 H37A 2.6635 no 3_555
O12 H37B 3.4576 no 3_555
O12 H40A 3.2206 no 3_555
O12 H40B 2.3491 no 3_555
O13 H21C 3.1234 no .
O13 H25A 3.2434 no 7_455
O13 H25C 3.2485 no 7_455
O13 H25E 2.3979 no 7_455
O13 H28B 3.3687 no 7_455
O13 H28C 3.4023 no 7_455
O14 H24A 2.5091 no .
O14 H26A 2.9456 no .
O14 H26D 2.5517 no .
O14 H26E 3.4834 no .
O14 H26F 2.9538 no .
O15 H31A 2.9389 no .
O15 H31B 3.5231 no .
O15 H37A 3.0786 no 3_555
O15 H37C 2.9856 no 3_555
O15 H40A 2.8745 no 3_555
O15 H41B 3.4456 no 3_555
O16 H19B 3.5994 no 2_555
O16 H19C 3.0897 no 2_555
O16 H21A 3.3948 no 2_555
O16 H21C 2.9958 no 2_555
O16 H32A 3.2676 no 3_555
O16 H38A 2.4731 no .
O16 H38B 2.9550 no .
O16 H39A 2.8874 no .
O16 H41A 2.5609 no .
O17 H33B 2.6278 no 3_555
O20 H26A 3.0207 no .
O20 H26D 2.7814 no .
O22 H37A 2.8207 no 3_555
O22 H40A 3.1717 no 3_555
O23 H19C 2.8590 no .
O26 H32A 2.8129 no 3_555
O26 H33B 3.4662 no 3_555
O27 H19C 3.3901 no 2_555
O27 H21C 2.9642 no 2_555
N1 H1A 2.0340 no 2_555
N1 H1B 2.0340 no 2_555
N1 H2A 2.6903 no .
N1 H2A 2.6903 no 2_555
N1 H2B 2.8808 no .
N1 H2B 2.8808 no 2_555
N1 H7A 2.1416 no 2_555
N1 H7B 2.1416 no 2_555
N1 H8A 3.0797 no .
N1 H8A 3.0797 no 2_555
N1 H8B 2.9693 no .
N1 H8B 2.9693 no 2_555
C1 H1A 2.5613 no 2_555
C1 H1B 2.6063 no 2_555
C1 H3A 2.5575 no .
C1 H3B 2.7457 no .
C1 H7A 2.7920 no .
C1 H7A 3.3520 no 2_555
C1 H7B 3.3371 no .
C1 H7B 2.6389 no 2_555
C1 H8A 2.7923 no .
C1 H8B 3.1656 no .
C1 H8B 2.9783 no 2_555
H1A H1A 2.7591 no 2_555
H1A H1B 2.3392 no 2_555
H1A H2A 2.8222 no .
H1A H2B 2.2565 no .
H1A C3 2.7490 no .
H1A H3A 2.4823 no .
H1A H3B 3.1983 no .
H1A C7 3.3595 no .
H1A C7 2.6632 no 2_555
H1A H7A 3.5876 no 2_555
H1A H7B 2.8675 no 2_555
H1A C8 2.9226 no 2_555
H1A H8A 3.2981 no 2_555
H1A H8B 2.3062 no 2_555
H1B H1B 2.8962 no 2_555
H1B H2A 2.4256 no .
H1B H2B 2.8190 no .
H1B C3 2.5407 no .
H1B H3A 2.5839 no .
H1B H3B 2.4623 no .
H1B C7 2.5964 no .
H1B C7 3.3796 no 2_555
H1B H7A 3.0381 no .
H1B H7B 3.4500 no .
H1B H7B 3.5717 no 2_555
H1B C8 2.5706 no .
H1B H8A 2.1650 no .
H1B H8B 2.5007 no .
C2 H4A 2.6769 no .
C2 H4B 2.6328 no .
C2 H7A 2.9040 no .
C2 H7B 2.6771 no 2_555
C2 H8A 3.1164 no .
H2A H3A 2.8241 no .
H2A H3B 2.2669 no .
H2A C4 2.7750 no .
H2A H4A 3.1321 no .
H2A H4B 2.5818 no .
H2A C7 2.7020 no .
H2A C7 3.2573 no 2_555
H2A H7A 2.2470 no .
H2A H7B 2.7752 no 2_555
H2A C8 3.2857 no .
H2A H8A 2.7574 no .
H2B H3A 2.4189 no .
H2B H3B 2.8262 no .
H2B C4 2.6051 no .
H2B H4A 2.4444 no .
H2B H4B 2.7884 no .
H2B C7 2.8432 no 2_555
H2B H7A 3.3611 no .
H2B H7B 2.2338 no 2_555
H2B H8B 3.2458 no 2_555
C3 H5A 2.7626 no .
C3 H5B 2.6896 no .
C3 H8A 3.5072 no .
H3A H4A 2.2410 no .
H3A H4B 2.7666 no .
H3A C5 2.6806 no .
H3A H5A 3.0718 no .
H3A H5B 2.5019 no .
H3B H4A 2.7662 no .
H3B H4B 2.2795 no .
H3B C5 2.6341 no .
H3B H5A 2.5331 no .
H3B H5B 2.8837 no .
H3B H8A 2.9132 no .
C4 H6A 3.4006 no .
C4 H6B 2.7309 no .
C4 H6C 2.7488 no .
H4A H5A 2.8857 no .
H4A H5B 2.4351 no .
H4A C6 2.6661 no .
H4A H6A 3.5671 no .
H4A H6B 2.4717 no .
H4A H6C 2.9377 no .
H4B H5A 2.3727 no .
H4B H5B 2.8869 no .
H4B C6 2.7521 no .
H4B H6B 3.0384 no .
H4B H6C 2.5812 no .
H5A H6A 2.4375 no .
H5A H6B 2.9162 no .
H5A H6C 2.4300 no .
H5B H6A 2.4247 no .
H5B H6B 2.4428 no .
H5B H6C 2.9160 no .
C7 H7A 2.9020 no 2_555
C7 H7B 3.0480 no 2_555
C7 H9A 3.1331 no .
C7 H9B 3.2790 no .
H7A H7A 3.0007 no 2_555
H7A H7B 2.8437 no 2_555
H7A H8A 2.5300 no .
H7A H8B 3.0205 no .
H7A C9 3.2796 no .
H7A H9A 3.1239 no .
H7B H7B 3.4601 no 2_555
H7B H8A 3.0241 no .
H7B H8B 2.6237 no .
H7B C9 3.1948 no .
H7B H9A 3.3226 no .
H7B H9B 3.1877 no .
C8 H10A 2.9080 no .
C8 H10B 2.9177 no .
H8A H9A 2.4072 no .
H8A H9B 2.8103 no .
H8A C10 2.6414 no .
H8A H10A 2.5737 no .
H8A H10B 2.9739 no .
H8B H9A 2.8165 no .
H8B H9B 2.2589 no .
H8B C10 2.8190 no .
H8B H10A 3.2312 no .
H8B H10B 2.7628 no .
C9 H11A 2.4526 no .
C9 H11B 2.4094 no .
H9A H10A 2.4806 no .
H9A H10B 2.9548 no .
H9A C11 2.3645 no .
H9A H11A 2.1488 no .
H9A H11B 2.6335 no .
H9B H10A 2.9555 no .
H9B H10B 2.4730 no .
H9B C11 2.3772 no .
H9B H11A 2.7096 no .
H9B H11B 2.1149 no .
C10 H12A 3.1158 no .
C10 H12B 2.3509 no .
C10 H12C 2.3788 no .
H10A H11A 2.3968 no .
H10A H11B 2.9050 no .
H10A C12 2.4481 no .
H10A H12A 3.3699 no .
H10A H12B 2.6963 no .
H10A H12C 2.1878 no .
H10B H11A 2.9053 no .
H10B H11B 2.4191 no .
H10B C12 2.4066 no .
H10B H12A 3.3223 no .
H10B H12B 2.1126 no .
H10B H12C 2.6793 no .
H11A H12A 2.4568 no .
H11A H12B 2.9051 no .
H11A H12C 2.4089 no .
H11B H12A 2.4398 no .
H11B H12B 2.4251 no .
H11B H12C 2.9056 no .
C17 H19A 2.6166 no .
C17 H19B 3.3183 no .
C17 H19C 2.6383 no .
C17 H20A 2.6935 no .
C17 H20B 3.3277 no .
C17 H20C 2.6286 no .
C17 H21A 3.3168 no .
C17 H21B 2.6810 no .
C17 H21C 2.6025 no .
C17 H28B 3.1577 no 7_455
C19 H20A 3.3529 no .
C19 H20B 2.6835 no .
C19 H20C 2.6739 no .
C19 H21A 2.6503 no .
C19 H21B 3.3274 no .
C19 H21C 2.6199 no .
C19 H24C 3.2194 no .
C19 H38A 3.3587 no 2_555
C19 H39A 3.3360 no 2_555
H19A C20 2.6917 no .
H19A H20A 3.5876 no .
H19A H20B 2.9737 no .
H19A H20C 2.4954 no .
H19A C21 3.3135 no .
H19A H21A 3.5625 no .
H19A H21C 3.4942 no .
H19A C24 3.3402 no .
H19A H24C 2.4087 no .
H19B C20 2.6989 no .
H19B H20A 3.5974 no .
H19B H20B 2.5134 no .
H19B H20C 2.9703 no .
H19B C21 2.6975 no .
H19B H21A 2.5119 no .
H19B H21B 3.5967 no .
H19B H21C 2.9675 no .
H19B C38 3.1732 no 2_555
H19B H38A 2.5975 no 2_555
H19B H38C 2.9168 no 2_555
H19B C39 3.0272 no 2_555
H19B H39A 2.5193 no 2_555
H19B H39B 2.7481 no 2_555
H19B H39C 3.4030 no 2_555
H19C C20 3.3393 no .
H19C H20B 3.5729 no .
H19C H20C 3.5620 no .
H19C C21 2.6049 no .
H19C H21A 2.8743 no .
H19C H21B 3.5117 no .
H19C H21C 2.3797 no .
H19C H24C 3.2337 no .
H19C H38A 3.3019 no 2_555
H19C H39A 3.3256 no 2_555
C20 H21A 2.7548 no .
C20 H21B 2.7383 no .
C20 H21C 3.3566 no .
H20A C21 2.7372 no .
H20A H21A 3.0508 no .
H20A H21B 2.5792 no .
H20A H28B 3.5386 no 7_455
H20B C21 2.7522 no .
H20B H21A 2.6131 no .
H20B H21B 3.0487 no .
H20C C21 3.3582 no .
C21 H28B 3.2835 no 7_455
H21A C38 3.1946 no 2_555
H21A H38A 3.0880 no 2_555
H21A H38B 2.9034 no 2_555
H21A H38C 3.0516 no 2_555
H21A H39A 3.5495 no 2_555
H21A H39B 3.3779 no 2_555
H21A H41A 3.1747 no 2_555
H21A H41C 3.3656 no 2_555
H21B C28 3.2839 no 7_455
H21B H28B 2.4908 no 7_455
H21B H28C 3.3424 no 7_455
H21C H28B 3.4745 no 7_455
C22 H24A 3.0266 no .
C22 H24B 3.1955 no .
C22 H24C 2.4247 no .
C22 H25A 2.5639 no .
C22 H25B 3.2803 no .
C22 H25C 2.7412 no .
C22 H25D 3.3379 no .
C22 H25E 2.6617 no .
C22 H25F 2.6552 no .
C22 H26A 2.6045 no .
C22 H26B 2.5174 no .
C22 H26C 3.2470 no .
C22 H26D 2.4564 no .
C22 H26E 3.2281 no .
C22 H26F 3.0942 no .
C22 H28A 3.1297 no .
C22 H28B 2.3992 no .
C22 H28C 3.1546 no .
C24 H25A 2.4857 no .
C24 H25B 2.2966 no .
C24 H25C 3.1215 no .
C24 H26A 2.6305 no .
C24 H26B 3.3033 no .
C24 H26C 2.6882 no .
H24A C25 2.9699 no .
H24A H25A 3.3920 no .
H24A H25B 2.8840 no .
H24A C26 2.4375 no .
H24A H26A 2.3133 no .
H24A H26B 3.3899 no .
H24A H26C 2.5416 no .
H24B C25 2.1512 no .
H24B H25A 2.3023 no .
H24B H25B 1.8696 no .
H24B H25C 3.1054 no .
H24B C26 3.0172 no .
H24B H26A 3.3694 no .
H24B H26C 2.9806 no .
H24C C25 2.8118 no .
H24C H25A 2.7578 no .
H24C H25B 3.0492 no .
H24C C26 3.1731 no .
H24C H26A 3.2068 no .
H24C H26C 3.5728 no .
C25 H26A 3.1971 no .
C25 H26B 2.6649 no .
C25 H26C 2.5034 no .
H25A C26 3.2101 no .
H25A H26B 3.4850 no .
H25A H26C 3.4447 no .
H25B C26 2.6476 no .
H25B H26A 3.4562 no .
H25B H26B 3.1108 no .
H25B H26C 2.4171 no .
H25C C26 2.4916 no .
H25C H26A 3.4270 no .
H25C H26B 2.4240 no .
H25C H26C 2.6273 no .
C25' H26D 3.4395 no .
C25' H26E 3.2165 no .
C25' H26F 2.8144 no .
C25' H28A 3.0716 no .
C25' H28B 2.9199 no .
C25' H28C 2.2052 no .
H25D C26' 2.9093 no .
H25D H26E 3.1696 no .
H25D H26F 2.8444 no .
H25D C28 2.5748 no .
H25D H28A 3.1041 no .
H25D H28B 3.3549 no .
H25D H28C 2.2100 no .
H25E C26' 3.5033 no .
H25E C28 2.3805 no .
H25E H28A 3.2742 no .
H25E H28B 2.7162 no .
H25E H28C 2.0479 no .
H25F C26' 3.0567 no .
H25F H26F 2.9029 no .
H25F C28 3.2283 no .
H25F H28C 3.1800 no .
C26 H37B 2.9361 no 3_555
H26A C37 3.4978 no 3_555
H26A H37A 3.2274 no 3_555
H26A H37B 2.9537 no 3_555
H26B H36C 3.5529 no 3_555
H26B C37 3.2641 no 3_555
H26B H37A 3.3038 no 3_555
H26B H37B 2.4204 no 3_555
H26C H37B 2.9641 no 3_555
C26' H28A 2.4390 no .
C26' H28B 3.1599 no .
C26' H28C 3.1717 no .
C26' H40C 3.5297 no 3_555
H26D C28 3.0541 no .
H26D H28A 2.9486 no .
H26D H28B 3.4532 no .
H26E C28 2.4411 no .
H26E H28A 1.9937 no .
H26E H28B 3.1651 no .
H26E H28C 3.0521 no .
H26E C40 3.0847 no 3_555
H26E H40A 3.1330 no 3_555
H26E H40B 3.0077 no 3_555
H26E H40C 2.6128 no 3_555
H26F C28 3.2632 no .
H26F H28A 3.2382 no .
C28 H40B 3.1385 no 3_555
C28 H40C 3.2429 no 3_555
H28A H39B 3.5988 no 3_555
H28A C40 2.7150 no 3_555
H28A H40A 3.3388 no 3_555
H28A H40B 2.3267 no 3_555
H28A H40C 2.2628 no 3_555
H28B H40B 3.1650 no 3_555
C29 H31A 2.6771 no .
C29 H31B 2.6774 no .
C29 H31C 3.3410 no .
C29 H32A 2.6655 no .
C29 H32B 2.6651 no .
C29 H32C 3.3342 no .
C29 H33A 2.6260 no .
C29 H33B 2.6245 no .
C29 H33C 3.3060 no .
C29 H41B 3.4797 no 3_555
C31 H32A 3.3567 no .
C31 H32B 2.7030 no .
C31 H32C 2.7027 no .
C31 H33A 2.6982 no .
C31 H33B 3.3506 no .
C31 H33C 2.7016 no .
H31A C32 2.6988 no .
H31A H32A 3.5908 no .
H31A H32B 2.5206 no .
H31A H32C 2.9833 no .
H31A C33 3.3469 no .
H31A H33A 3.5819 no .
H31A H33C 3.5934 no .
H31A H41B 3.0001 no 3_555
H31B C32 3.3574 no .
H31B H32B 3.5928 no .
H31B H32C 3.5959 no .
H31B C33 2.6956 no .
H31B H33A 2.5169 no .
H31B H33B 3.5874 no .
H31B H33C 2.9813 no .
H31C C32 2.7056 no .
H31C H32A 3.5957 no .
H31C H32B 2.9940 no .
H31C H32C 2.5276 no .
H31C C33 2.7135 no .
H31C H33A 3.0032 no .
H31C H33C 2.5399 no .
C32 H33A 3.3276 no .
C32 H33B 2.6416 no .
C32 H33C 2.6763 no .
C32 H41A 3.2334 no 3_555
C32 H41B 3.2764 no 3_555
H32A C33 2.6419 no .
H32A H33A 3.5355 no .
H32A H33B 2.4306 no .
H32A H33C 2.9375 no .
H32A H41A 3.2775 no 3_555
H32B C33 3.3230 no .
H32B H33B 3.5279 no .
H32B H33C 3.5763 no .
H32B H38B 3.0932 no 3_555
H32B C41 2.7852 no 3_555
H32B H41A 2.4013 no 3_555
H32B H41B 2.3570 no 3_555
H32B H41C 3.2704 no 3_555
H32C C33 2.6876 no .
H32C H33A 3.5863 no .
H32C H33B 2.9545 no .
H32C H33C 2.5172 no .
C34 H36A 2.6500 no .
C34 H36B 2.5835 no .
C34 H36C 3.3256 no .
C34 H37A 2.5111 no .
C34 H37B 3.2846 no .
C34 H37C 2.7660 no .
C34 H38A 2.5488 no .
C34 H38B 2.7774 no .
C34 H38C 3.2922 no .
C34 H39A 2.6111 no .
C34 H39B 3.3518 no .
C34 H39C 2.9354 no .
C34 H40A 2.5757 no .
C34 H40B 2.9080 no .
C34 H40C 3.3091 no .
C34 H41A 2.6597 no .
C34 H41B 2.6495 no .
C34 H41C 3.3537 no .
C36 H37A 2.6673 no .
C36 H37B 2.6986 no .
C36 H37C 3.4625 no .
C36 H38A 2.6706 no .
C36 H38B 3.4528 no .
C36 H38C 2.6843 no .
H36A C37 2.6854 no .
H36A H37A 2.4200 no .
H36A H37B 2.8761 no .
H36A C38 3.3813 no .
H36A H38A 3.5519 no .
H36A H38C 3.5570 no .
H36B C37 3.3929 no .
H36B H37A 3.5024 no .
H36B C38 2.7767 no .
H36B H38A 2.5242 no .
H36B H38C 3.0073 no .
H36C C37 2.8537 no .
H36C H37A 3.0882 no .
H36C H37B 2.6333 no .
H36C C38 2.7661 no .
H36C H38A 2.9722 no .
H36C H38C 2.5271 no .
C37 H38A 3.3177 no .
C37 H38B 2.7678 no .
C37 H38C 2.7521 no .
H37A C38 3.3083 no .
H37B C38 2.7609 no .
H37B H38B 3.0964 no .
H37B H38C 2.6346 no .
H37C C38 2.7784 no .
H37C H38B 2.6710 no .
H37C H38C 3.0997 no .
C39 H40A 3.3165 no .
C39 H40B 2.7018 no .
C39 H40C 2.7078 no .
C39 H41A 2.7381 no .
C39 H41B 3.4120 no .
C39 H41C 2.7761 no .
H39A C40 3.2986 no .
H39A H40B 3.5745 no .
H39A H40C 3.5676 no .
H39A C41 2.7741 no .
H39A H41A 2.5868 no .
H39A H41C 3.1180 no .
H39B C40 2.7148 no .
H39B H40A 3.5977 no .
H39B H40B 3.0094 no .
H39B H40C 2.5654 no .
H39B C41 2.6086 no .
H39B H41A 2.8346 no .
H39B H41B 3.5237 no .
H39B H41C 2.4545 no .
H39C C40 2.7345 no .
H39C H40B 2.5805 no .
H39C H40C 3.0500 no .
H39C C41 3.4564 no .
C40 H41A 3.2878 no .
C40 H41B 2.6434 no .
C40 H41C 2.6330 no .
H40A C41 2.6301 no .
H40A H41A 3.5076 no .
H40A H41B 2.4551 no .
H40A H41C 2.9536 no .
H40B C41 3.3498 no .
H40B H41B 3.5995 no .
H40B H41C 3.5237 no .
H40C C41 2.4525 no .
H40C H41A 3.3587 no .
H40C H41B 2.7317 no .
H40C H41C 2.2591 no .
H45A H46A 2.4651 no .
H45A H46B 2.9438 no .
H45B H46A 2.4489 no .
H45B H46B 2.3968 no .
Ru2 H45B 3.4691 no 1_545
Mo1 H1B 3.2030 no 2_555
Mo3 H1A 3.4675 no .
Mo3 H3A 3.3716 no .
Mo4 H46A 3.2483 no 2_545
Mo5 H7A 3.0354 no 2_545
Mo6 H45B 3.5619 no 1_545
Cl1 H4B 3.1054 no 2_555
Cl1 H6C 3.0018 no 2_555
Cl1 H20A 3.3614 no 5_555
Cl1 H20B 3.0752 no 5_555
Cl1 H31B 3.2100 no 1_565
Cl1 H33A 2.5673 no 1_565
Cl1 H36A 3.2843 no 1_565
Cl1 H36B 2.1989 no 1_565
Cl1 H36C 3.5799 no 1_565
Cl1 H39A 3.4423 no 1_565
Cl1 H39C 3.1099 no 1_565
Cl2 H11B 2.8816 no 7_566
Cl2 H12A 3.4021 no 7_566
Cl2 H24A 3.1064 no 2_565
Cl2 H24B 3.1676 no 2_565
Cl2 H24C 3.5360 no 2_565
O5 H45A 3.2299 no 1_545
O5 H45B 3.0917 no 1_545
O6 H45B 2.5932 no 1_545
O11 H1B 2.7807 no 2_555
O11 H3A 3.3808 no 2_555
O11 H3B 2.7532 no 2_555
O11 H8A 2.8898 no 2_555
O11 H8B 3.3423 no 2_555
O11 H10A 3.4690 no 2_555
O11 H10B 3.5742 no 2_555
O13 H1A 3.1492 no .
O13 H3A 2.3816 no .
O13 H4A 3.5916 no .
O13 H5B 3.5310 no .
O14 H7B 3.2256 no 2_545
O14 H46A 2.5110 no 2_545
O15 H7A 2.6182 no 2_545
O15 H9A 2.7707 no 2_545
O16 H45B 3.2826 no 1_545
O19 H1A 2.6636 no .
O19 H1B 3.0472 no 2_555
O19 H8B 2.8714 no 2_555
O21 H7A 2.7970 no 2_545
O21 H7B 2.9161 no 2_545
O23 H45A 3.5034 no 2_545
O23 H45B 2.9302 no 2_545
O23 H46A 2.6335 no 2_545
O24 H2A 3.2060 no 1_545
O24 H7A 2.7832 no 1_545
O24 H7B 3.2759 no 2_545
O24 H45A 3.0349 no 2_545
O24 H45B 3.5375 no 2_545
O25 H45B 2.9977 no 1_545
O28 H1A 2.8402 no 2_555
O28 H1B 2.8026 no 2_555
O28 H3A 2.8807 no 2_555
H1A Mo3 3.4675 no .
H1A O13 3.1492 no .
H1A O19 2.6636 no .
H1A O28 2.8402 no 2_555
H1A H25E 3.3741 no 7_455
H1B Mo1 3.2030 no 2_555
H1B O11 2.7807 no 2_555
H1B O19 3.0472 no 2_555
H1B O28 2.8026 no 2_555
C2 H25E 3.5191 no 7_455
H2A O24 3.2060 no 1_565
H2A C31 3.4601 no 2_565
H2A H31A 3.3687 no 2_565
H2A H31B 2.9352 no 2_565
H2A H31C 3.5366 no 2_565
H2A H45A 3.1550 no 2_555
H2B C25 3.5157 no 7_455
H2B H25A 3.4479 no 7_455
H2B H25B 3.5355 no 7_455
H2B H25C 3.0098 no 7_455
H2B C25' 3.2608 no 7_455
H2B H25D 2.8498 no 7_455
H2B H25E 2.8611 no 7_455
C3 H25E 3.5313 no 7_455
C3 H31B 3.3397 no 2_565
C3 H31C 3.3397 no 2_565
H3A Mo3 3.3716 no .
H3A O11 3.3808 no 2_555
H3A O13 2.3816 no .
H3A O28 2.8807 no 2_555
H3A H25C 3.5849 no 7_455
H3A H25E 3.0889 no 7_455
H3A H28C 3.4869 no 7_455
H3B O11 2.7532 no 2_555
H3B C31 3.0965 no 2_565
H3B H31A 3.3844 no 2_565
H3B H31B 2.9211 no 2_565
H3B H31C 2.5365 no 2_565
H3B H32C 3.5777 no 4_555
C4 H25C 3.5900 no 7_455
C4 H28C 2.9879 no 7_455
C4 H31B 3.1852 no 2_565
C4 H31C 3.4936 no 2_565
C4 H45A 3.4337 no 2_555
H4A O13 3.5916 no .
H4A H25C 2.6816 no 7_455
H4A C25' 3.3450 no 7_455
H4A H25D 3.0118 no 7_455
H4A H25E 2.8683 no 7_455
H4A C28 3.0274 no 7_455
H4A H28A 3.4668 no 7_455
H4A H28B 3.3966 no 7_455
H4A H28C 2.0582 no 7_455
H4B Cl1 3.1054 no 2_555
H4B C31 3.1839 no 2_565
H4B H31B 2.4187 no 2_565
H4B H31C 3.1084 no 2_565
H4B H33A 3.5577 no 2_565
H4B C45 3.1316 no 2_555
H4B H45A 2.5160 no 2_555
C5 H12C 2.9969 no 3_566
C5 H21B 3.4038 no .
H5A C12 3.3148 no 3_566
H5A H12A 3.4764 no 3_566
H5A H12C 2.4595 no 3_566
H5A C31 3.5918 no 2_565
H5A H31B 3.3902 no 2_565
H5A H31C 2.9566 no 2_565
H5A C32 3.5413 no 4_555
H5A H32B 3.4362 no 4_555
H5A H32C 3.0102 no 4_555
H5A H33A 3.5742 no 2_565
H5A H33C 3.1367 no 2_565
H5B O13 3.5310 no .
H5B H12C 3.2302 no 3_566
H5B C21 3.0263 no .
H5B H21A 3.0705 no .
H5B H21B 2.6344 no .
H5B H21C 2.8730 no .
C6 H12A 2.9747 no 3_566
C6 H12B 3.2665 no 3_566
C6 H12C 2.9146 no 3_566
C6 H20B 3.3445 no 6_455
C6 H21B 3.4427 no .
H6A C12 2.4140 no 3_566
H6A H12A 2.0273 no 3_566
H6A H12B 2.5339 no 3_566
H6A H12C 2.3063 no 3_566
H6A H19B 3.4346 no 6_455
H6A H20B 3.3634 no 6_455
H6A H21B 3.3359 no .
H6A H36C 3.5317 no 5_455
H6B H12A 3.5766 no 3_566
H6B H21B 3.0920 no .
H6B H36C 2.9365 no 5_455
H6B H38C 3.1370 no 5_455
H6C Cl1 3.0018 no 2_555
H6C C12 3.4406 no 3_566
H6C H12A 3.3950 no 3_566
H6C H12B 3.2135 no 3_566
H6C H12C 3.1433 no 3_566
H6C C20 3.4062 no 6_455
H6C H20B 2.5595 no 6_455
H6C H20C 3.4426 no 6_455
H6C H33A 3.3255 no 2_565
H7A Mo5 3.0354 no 2_565
H7A O15 2.6182 no 2_565
H7A O21 2.7970 no 2_565
H7A O24 2.7832 no 1_565
H7B O14 3.2256 no 2_565
H7B O21 2.9161 no 2_565
H7B O24 3.2759 no 2_565
C8 H25A 3.4703 no 8_555
C8 H31A 3.4694 no 2_565
H8A O11 2.8898 no 2_555
H8A C31 3.4265 no 2_565
H8A H31A 2.8419 no 2_565
H8A H31C 3.2637 no 2_565
H8B O11 3.3423 no 2_555
H8B O19 2.8714 no 2_555
H8B H25A 2.8181 no 8_555
C9 H24B 3.5356 no 8_555
C9 H25A 3.3141 no 8_555
C9 H31A 3.3728 no 2_565
C9 H37C 3.1548 no 4_565
H9A O15 2.7707 no 2_565
H9A H31A 2.9027 no 2_565
H9A C37 3.2185 no 4_565
H9A H37A 3.5191 no 4_565
H9A H37B 3.5530 no 4_565
H9A H37C 2.2946 no 4_565
H9B C24 3.5038 no 8_555
H9B H24B 2.6440 no 8_555
H9B C25 3.0714 no 8_555
H9B H25A 2.5996 no 8_555
H9B H25B 2.6643 no 8_555
H9B H37C 3.3113 no 4_565
C10 H31A 3.4823 no 2_565
H10A O11 3.4690 no 2_555
H10A C31 3.4271 no 2_565
H10A H31A 2.8282 no 2_565
H10A H31C 3.1875 no 2_565
H10A H32B 3.0683 no 2_565
H10A H32C 3.3896 no 2_565
H10A H33C 3.0272 no 4_555
H10B O11 3.5742 no 2_555
H10B H20C 3.4097 no 8_555
H10B H25A 3.4176 no 8_555
H10B H33C 3.4874 no 4_555
C11 H24B 3.3508 no 8_555
C11 H37C 2.9855 no 4_565
C11 H38B 3.4387 no 4_565
H11A H32B 3.2092 no 2_565
H11A C35 3.4029 no 4_565
H11A C37 2.9095 no 4_565
H11A H37B 3.0427 no 4_565
H11A H37C 2.1338 no 4_565
H11A C38 3.2453 no 4_565
H11A H38B 2.5889 no 4_565
H11A H38C 3.3771 no 4_565
H11B Cl2 2.8816 no 7_566
H11B C24 3.1586 no 8_555
H11B H24B 2.4260 no 8_555
H11B H24C 3.0699 no 8_555
H11B H37B 3.5395 no 4_565
H11B H37C 3.1542 no 4_565
C12 H5A 3.3148 no 3_566
C12 H6A 2.4140 no 3_566
C12 H6C 3.4406 no 3_566
C12 H19A 3.4005 no 8_555
H12A Cl2 3.4021 no 7_566
H12A H5A 3.4764 no 3_566
H12A C6 2.9747 no 3_566
H12A H6A 2.0273 no 3_566
H12A H6B 3.5766 no 3_566
H12A H6C 3.3950 no 3_566
H12A H19A 3.3954 no 8_555
H12A H21A 3.5482 no 3_566
H12A H38B 3.4836 no 4_565
H12A H46B 3.2829 no 7_566
H12B C6 3.2665 no 3_566
H12B H6A 2.5339 no 3_566
H12B H6C 3.2135 no 3_566
H12B C19 3.3374 no 8_555
H12B H19A 2.6380 no 8_555
H12B H19B 3.2857 no 8_555
H12B C20 3.3662 no 8_555
H12B H20B 3.3101 no 8_555
H12B H20C 2.6641 no 8_555
H12C C5 2.9969 no 3_566
H12C H5A 2.4595 no 3_566
H12C H5B 3.2302 no 3_566
H12C C6 2.9146 no 3_566
H12C H6A 2.3063 no 3_566
H12C H6C 3.1433 no 3_566
H12C H32B 3.0849 no 2_565
H12C H32C 3.4985 no 2_565
H12C H33C 3.2162 no 4_555
C19 H12B 3.3374 no 8_454
C19 H46A 3.4595 no 2_545
C19 H46B 2.9830 no 2_545
H19A C12 3.4005 no 8_454
H19A H12A 3.3954 no 8_454
H19A H12B 2.6380 no 8_454
H19A C46 3.4961 no 2_545
H19A H46A 3.2580 no 2_545
H19A H46B 2.8430 no 2_545
H19B H6A 3.4346 no 6_445
H19B H12B 3.2857 no 8_454
H19B C46 3.5510 no 2_545
H19B H46A 3.5466 no 2_545
H19B H46B 2.6712 no 2_545
H19C C46 3.4709 no 2_545
H19C H46A 3.0244 no 2_545
H19C H46B 2.9295 no 2_545
C20 H6C 3.4062 no 6_445
C20 H12B 3.3662 no 8_454
C20 H36A 3.2411 no 5_455
C20 H36C 3.4977 no 5_455
H20A Cl1 3.3614 no 5_445
H20A C36 2.7266 no 5_455
H20A H36A 2.2945 no 5_455
H20A H36B 2.8377 no 5_455
H20A H36C 2.6082 no 5_455
H20A H39C 3.1709 no 5_455
H20A H40B 3.5092 no 5_455
H20B Cl1 3.0752 no 5_445
H20B C6 3.3445 no 6_445
H20B H6A 3.3634 no 6_445
H20B H6C 2.5595 no 6_445
H20B H12B 3.3101 no 8_454
H20B H33A 3.5451 no 5_455
H20B H36A 3.5918 no 5_455
H20B H36B 3.5307 no 5_455
H20C H6C 3.4426 no 6_445
H20C H10B 3.4097 no 8_454
H20C H12B 2.6641 no 8_454
H20C H33A 3.3633 no 5_455
H20C H36A 3.5858 no 5_455
C21 H5B 3.0263 no .
H21A H5B 3.0705 no .
H21A H12A 3.5482 no 3_566
H21B C5 3.4038 no .
H21B H5B 2.6344 no .
H21B C6 3.4427 no .
H21B H6A 3.3359 no .
H21B H6B 3.0920 no .
H21B H36C 3.0740 no 5_455
H21C H5B 2.8730 no .
C24 H9B 3.5038 no 8_454
C24 H11B 3.1586 no 8_454
C24 H46A 3.4535 no 2_545
H24A Cl2 3.1064 no 2_545
H24A C46 3.4968 no 2_545
H24A H46A 2.8331 no 2_545
H24B Cl2 3.1676 no 2_545
H24B C9 3.5356 no 8_454
H24B H9B 2.6440 no 8_454
H24B C11 3.3508 no 8_454
H24B H11B 2.4260 no 8_454
H24B H26C 3.2875 no 7_445
H24C Cl2 3.5360 no 2_545
H24C H11B 3.0699 no 8_454
H24C H46A 3.2705 no 2_545
C25 H2B 3.5157 no 7_455
C25 H9B 3.0714 no 8_454
H25A H2B 3.4479 no 7_455
H25A C8 3.4703 no 8_454
H25A H8B 2.8181 no 8_454
H25A C9 3.3141 no 8_454
H25A H9B 2.5996 no 8_454
H25A H10B 3.4176 no 8_454
H25B H2B 3.5355 no 7_455
H25B H9B 2.6643 no 8_454
H25B H26C 3.4241 no 7_445
H25C H2B 3.0098 no 7_455
H25C H3A 3.5849 no 7_455
H25C C4 3.5900 no 7_455
H25C H4A 2.6816 no 7_455
C25' H2B 3.2608 no 7_455
C25' H4A 3.3450 no 7_455
H25D H2B 2.8498 no 7_455
H25D H4A 3.0118 no 7_455
H25D H26F 3.5937 no 7_445
H25E H1A 3.3741 no 7_455
H25E C2 3.5191 no 7_455
H25E H2B 2.8611 no 7_455
H25E C3 3.5313 no 7_455
H25E H3A 3.0889 no 7_455
H25E H4A 2.8683 no 7_455
H26C H24B 3.2875 no 7_445
H26C H25B 3.4241 no 7_445
H26F H25D 3.5937 no 7_445
H26F H26F 3.3718 no 7_445
C28 H4A 3.0274 no 7_455
H28A H4A 3.4668 no 7_455
H28B H4A 3.3966 no 7_455
H28C H3A 3.4869 no 7_455
H28C C4 2.9879 no 7_455
H28C H4A 2.0582 no 7_455
C31 H2A 3.4601 no 2_545
C31 H3B 3.0965 no 2_545
C31 H4B 3.1839 no 2_545
C31 H5A 3.5918 no 2_545
C31 H8A 3.4265 no 2_545
C31 H10A 3.4271 no 2_545
C31 H45A 3.5571 no 1_545
H31A H2A 3.3687 no 2_545
H31A H3B 3.3844 no 2_545
H31A C8 3.4694 no 2_545
H31A H8A 2.8419 no 2_545
H31A C9 3.3728 no 2_545
H31A H9A 2.9027 no 2_545
H31A C10 3.4823 no 2_545
H31A H10A 2.8282 no 2_545
H31B Cl1 3.2100 no 1_545
H31B H2A 2.9352 no 2_545
H31B C3 3.3397 no 2_545
H31B H3B 2.9211 no 2_545
H31B C4 3.1852 no 2_545
H31B H4B 2.4187 no 2_545
H31B H5A 3.3902 no 2_545
H31B C45 3.2514 no 1_545
H31B H45A 2.6010 no 1_545
H31C H2A 3.5366 no 2_545
H31C C3 3.3397 no 2_545
H31C H3B 2.5365 no 2_545
H31C C4 3.4936 no 2_545
H31C H4B 3.1084 no 2_545
H31C H5A 2.9566 no 2_545
H31C H8A 3.2637 no 2_545
H31C H10A 3.1875 no 2_545
H31C H32C 3.0036 no 3_545
C32 H5A 3.5413 no 4_554
H32B H5A 3.4362 no 4_554
H32B H10A 3.0683 no 2_545
H32B H11A 3.2092 no 2_545
H32B H12C 3.0849 no 2_545
H32C H3B 3.5777 no 4_554
H32C H5A 3.0102 no 4_554
H32C H10A 3.3896 no 2_545
H32C H12C 3.4985 no 2_545
H32C H31C 3.0036 no 3_545
H32C H32C 3.3937 no 3_545
H32C H33C 3.4909 no 3_545
H33A Cl1 2.5673 no 1_545
H33A H4B 3.5577 no 2_545
H33A H5A 3.5742 no 2_545
H33A H6C 3.3255 no 2_545
H33A H20B 3.5451 no 5_545
H33A H20C 3.3633 no 5_545
H33C H5A 3.1367 no 2_545
H33C H10A 3.0272 no 4_554
H33C H10B 3.4874 no 4_554
H33C H12C 3.2162 no 4_554
H33C H32C 3.4909 no 3_545
C34 H45B 3.5319 no 1_545
C35 H11A 3.4029 no 4_564
C36 H20A 2.7266 no 5_545
H36A Cl1 3.2843 no 1_545
H36A C20 3.2411 no 5_545
H36A H20A 2.2945 no 5_545
H36A H20B 3.5918 no 5_545
H36A H20C 3.5858 no 5_545
H36B Cl1 2.1989 no 1_545
H36B H20A 2.8377 no 5_545
H36B H20B 3.5307 no 5_545
H36B C45 2.9549 no 1_545
H36B H45B 2.7821 no 1_545
H36B H46B 3.1109 no 1_545
H36C Cl1 3.5799 no 1_545
H36C H6A 3.5317 no 5_545
H36C H6B 2.9365 no 5_545
H36C C20 3.4977 no 5_545
H36C H20A 2.6082 no 5_545
H36C H21B 3.0740 no 5_545
C37 H9A 3.2185 no 4_564
C37 H11A 2.9095 no 4_564
H37A H9A 3.5191 no 4_564
H37B H9A 3.5530 no 4_564
H37B H11A 3.0427 no 4_564
H37B H11B 3.5395 no 4_564
H37C C9 3.1548 no 4_564
H37C H9A 2.2946 no 4_564
H37C H9B 3.3113 no 4_564
H37C C11 2.9855 no 4_564
H37C H11A 2.1338 no 4_564
H37C H11B 3.1542 no 4_564
C38 H11A 3.2453 no 4_564
H38A H45B 3.1147 no 1_545
H38A H46B 3.4036 no 1_545
H38B C11 3.4387 no 4_564
H38B H11A 2.5889 no 4_564
H38B H12A 3.4836 no 4_564
H38C H6B 3.1370 no 5_545
H38C H11A 3.3771 no 4_564
C39 H45B 3.4725 no 1_545
C39 H46B 3.4470 no 1_545
H39A Cl1 3.4423 no 1_545
H39A C45 3.3148 no 1_545
H39A H45B 2.7288 no 1_545
H39A C46 3.5854 no 1_545
H39A H46B 2.8582 no 1_545
H39C Cl1 3.1099 no 1_545
H39C H20A 3.1709 no 5_545
H39C H45B 3.4462 no 1_545
H39C H46B 3.2069 no 1_545
H40B H20A 3.5092 no 5_545
C45 H4B 3.1316 no 2_555
C45 H31B 3.2514 no 1_565
C45 H36B 2.9549 no 1_565
C45 H39A 3.3148 no 1_565
H45A O5 3.2299 no 1_565
H45A O23 3.5034 no 2_565
H45A O24 3.0349 no 2_565
H45A H2A 3.1550 no 2_555
H45A C4 3.4337 no 2_555
H45A H4B 2.5160 no 2_555
H45A C31 3.5571 no 1_565
H45A H31B 2.6010 no 1_565
H45B Ru2 3.4691 no 1_565
H45B Mo6 3.5619 no 1_565
H45B O5 3.0917 no 1_565
H45B O6 2.5932 no 1_565
H45B O16 3.2826 no 1_565
H45B O23 2.9302 no 2_565
H45B O24 3.5375 no 2_565
H45B O25 2.9977 no 1_565
H45B C34 3.5319 no 1_565
H45B H36B 2.7821 no 1_565
H45B H38A 3.1147 no 1_565
H45B C39 3.4725 no 1_565
H45B H39A 2.7288 no 1_565
H45B H39C 3.4462 no 1_565
C46 H19A 3.4961 no 2_565
C46 H19B 3.5510 no 2_565
C46 H19C 3.4709 no 2_565
C46 H24A 3.4968 no 2_565
C46 H39A 3.5854 no 1_565
H46A Mo4 3.2483 no 2_565
H46A O14 2.5110 no 2_565
H46A O23 2.6335 no 2_565
H46A C19 3.4595 no 2_565
H46A H19A 3.2580 no 2_565
H46A H19B 3.5466 no 2_565
H46A H19C 3.0244 no 2_565
H46A C24 3.4535 no 2_565
H46A H24A 2.8331 no 2_565
H46A H24C 3.2705 no 2_565
H46B H12A 3.2829 no 7_566
H46B C19 2.9830 no 2_565
H46B H19A 2.8430 no 2_565
H46B H19B 2.6712 no 2_565
H46B H19C 2.9295 no 2_565
H46B H36B 3.1109 no 1_565
H46B H38A 3.4036 no 1_565
H46B C39 3.4470 no 1_565
H46B H39A 2.8582 no 1_565
H46B H39C 3.2069 no 1_565
